data_4104813
loop_
_publ_author_name
'Keying Ding'
'William W. Brennessel'
'Patrick L. Holland'

_publ_section_title
;
 Three-Coordinate and Four-Coordinate Cobalt Hydride Complexes That React
 with Dinitrogen
;
_journal_name_full 'Journal of the American Chemical Society'
_journal_page_first 10804
_journal_page_last 10805
_journal_paper_doi 10.1021/ja902812y
_journal_volume 131
_journal_year 2009
_chemical_formula_moiety 'C70 H108 Co2 N4, C7 H8'
_chemical_formula_sum 'C77 H116 Co2 N4'
_chemical_formula_weight 1215.60
_chemical_name_common holkd15
_chemical_name_systematic
;
 (diketiminate)cobalt(II) hydride dimer
;
_space_group_IT_number 2
_symmetry_cell_setting triclinic
_symmetry_space_group_name_Hall '-P 1'
_symmetry_space_group_name_H-M 'P -1'
_atom_sites_solution_hydrogens geom
_atom_sites_solution_primary direct
_atom_sites_solution_secondary difmap
_audit_creation_method SHELXL-97
_cell_angle_alpha 80.537(5)
_cell_angle_beta 83.396(4)
_cell_angle_gamma 80.793(5)
_cell_formula_units_Z 6
_cell_length_a 13.283(4)
_cell_length_b 24.629(8)
_cell_length_c 32.790(10)
_cell_measurement_reflns_used 4096
_cell_measurement_temperature 100.0(1)
_cell_measurement_theta_max 25.11
_cell_measurement_theta_min 2.26
_cell_volume 10401(6)
_computing_cell_refinement 'SAINT (Bruker, 2007)'
_computing_data_collection 'APEX2 (Bruker, 2007)'
_computing_data_reduction 'SAINT (Bruker, 2007)'
_computing_molecular_graphics 'SHELXTL (Sheldrick, 2008)'
_computing_publication_material 'SHELXTL (Sheldrick, 2008)'
_computing_structure_refinement 'SHELXL-97 (Sheldrick, 2008)'
_computing_structure_solution 'SIR97 (Altomare et al., 1999)'
_diffrn_ambient_temperature 100.0(1)
_diffrn_measured_fraction_theta_full 0.993
_diffrn_measured_fraction_theta_max 0.993
_diffrn_measurement_device_type 'Bruker SMART APEX II CCD Platform'
_diffrn_measurement_method 'area detector, \w scans per \f'
_diffrn_radiation_monochromator graphite
_diffrn_radiation_source 'fine-focus sealed tube'
_diffrn_radiation_type MoK\a
_diffrn_radiation_wavelength 0.71073
_diffrn_reflns_av_R_equivalents 0.1405
_diffrn_reflns_av_sigmaI/netI 0.1516
_diffrn_reflns_limit_h_max 15
_diffrn_reflns_limit_h_min -15
_diffrn_reflns_limit_k_max 29
_diffrn_reflns_limit_k_min -28
_diffrn_reflns_limit_l_max 39
_diffrn_reflns_limit_l_min 0
_diffrn_reflns_number 186084
_diffrn_reflns_theta_full 25.03
_diffrn_reflns_theta_max 25.03
_diffrn_reflns_theta_min 1.41
_exptl_absorpt_coefficient_mu 0.522
_exptl_absorpt_correction_T_max 0.9496
_exptl_absorpt_correction_T_min 0.8342
_exptl_absorpt_correction_type multi-scan
_exptl_absorpt_process_details 'SADABS (Sheldrick, 2007)'
_exptl_crystal_colour 'dark orange'
_exptl_crystal_density_diffrn 1.164
_exptl_crystal_description block
_exptl_crystal_F_000 3960
_exptl_crystal_size_max 0.36
_exptl_crystal_size_mid 0.28
_exptl_crystal_size_min 0.10
_refine_diff_density_max 0.881
_refine_diff_density_min -0.671
_refine_diff_density_rms 0.098
_refine_ls_extinction_method none
_refine_ls_goodness_of_fit_ref 1.007
_refine_ls_hydrogen_treatment mixed
_refine_ls_matrix_type full
_refine_ls_number_parameters 2356
_refine_ls_number_reflns 36503
_refine_ls_number_restraints 40
_refine_ls_restrained_S_all 1.007
_refine_ls_R_factor_all 0.1656
_refine_ls_R_factor_gt 0.0732
_refine_ls_shift/su_max 0.006
_refine_ls_shift/su_mean 0.000
_refine_ls_structure_factor_coef Fsqd
_refine_ls_weighting_details 'calc w=1/[\s^2^(Fo^2^)+(0.0540P)^2^+2.4320P] where P=(Fo^2^+2Fc^2^)/3'
_refine_ls_weighting_scheme calc
_refine_ls_wR_factor_gt 0.1358
_refine_ls_wR_factor_ref 0.1699
_reflns_number_gt 18717
_reflns_number_total 36503
_reflns_threshold_expression >2sigma(I)
_cod_data_source_file ja902812y_si_002_1.cif
_cod_data_source_block 1
_cod_database_code 4104813

loop_
_symmetry_equiv_pos_as_xyz
'x, y, z'
'-x, -y, -z'

loop_
_atom_site_label
_atom_site_type_symbol
_atom_site_fract_x
_atom_site_fract_y
_atom_site_fract_z
_atom_site_U_iso_or_equiv
_atom_site_adp_type
_atom_site_occupancy
_atom_site_symmetry_multiplicity
_atom_site_calc_flag
_atom_site_refinement_flags
_atom_site_disorder_assembly
_atom_site_disorder_group
Co1 Co 0.49249(6) 0.79840(3) 0.15766(2) 0.01551(18) Uani 1 1 d . . .
H1 H 0.397(4) 0.791(2) 0.1986(16) 0.031 Uiso 1 1 d . . .
Co2 Co 0.36616(6) 0.73908(3) 0.19407(2) 0.01485(18) Uani 1 1 d . . .
H2 H 0.455(4) 0.740(2) 0.1605(16) 0.030 Uiso 1 1 d . . .
N11 N 0.4765(3) 0.85894(18) 0.11034(13) 0.0163(10) Uani 1 1 d . . .
N21 N 0.6393(3) 0.80142(18) 0.16315(13) 0.0166(11) Uani 1 1 d . . .
N14 N 0.2640(3) 0.74632(18) 0.24219(13) 0.0152(10) Uani 1 1 d . . .
N24 N 0.3183(3) 0.67435(18) 0.17858(13) 0.0172(11) Uani 1 1 d . . .
C11 C 0.5553(4) 0.8873(2) 0.03499(16) 0.0212(14) Uani 1 1 d . . .
C21 C 0.5597(4) 0.8629(2) 0.08244(16) 0.0155(13) Uani 1 1 d . . .
C31 C 0.6595(4) 0.8445(2) 0.09288(17) 0.0197(14) Uani 1 1 d . . .
H31A H 0.7100 0.8469 0.0699 0.024 Uiso 1 1 calc R . .
C41 C 0.6993(4) 0.8231(2) 0.13132(17) 0.0175(13) Uani 1 1 d . . .
C51 C 0.8134(4) 0.8319(2) 0.13167(17) 0.0245(15) Uani 1 1 d . . .
C61 C 0.6031(5) 0.9417(2) 0.02511(18) 0.0323(16) Uani 1 1 d . . .
H61A H 0.6071 0.9543 -0.0049 0.048 Uiso 1 1 calc R . .
H61B H 0.6721 0.9350 0.0345 0.048 Uiso 1 1 calc R . .
H61C H 0.5605 0.9703 0.0395 0.048 Uiso 1 1 calc R . .
C71 C 0.4497(4) 0.8990(3) 0.01906(18) 0.0297(15) Uani 1 1 d . . .
H71A H 0.4566 0.9082 -0.0113 0.045 Uiso 1 1 calc R . .
H71B H 0.4090 0.9303 0.0311 0.045 Uiso 1 1 calc R . .
H71C H 0.4154 0.8659 0.0271 0.045 Uiso 1 1 calc R . .
C81 C 0.6194(5) 0.8448(3) 0.00929(17) 0.0341(17) Uani 1 1 d . . .
H81A H 0.6133 0.8579 -0.0203 0.051 Uiso 1 1 calc R . .
H81B H 0.5942 0.8088 0.0170 0.051 Uiso 1 1 calc R . .
H81C H 0.6913 0.8405 0.0149 0.051 Uiso 1 1 calc R . .
C91 C 0.8718(4) 0.8054(3) 0.16955(17) 0.0303(16) Uani 1 1 d . . .
H91A H 0.9415 0.8150 0.1652 0.045 Uiso 1 1 calc R . .
H91B H 0.8748 0.7649 0.1732 0.045 Uiso 1 1 calc R . .
H91C H 0.8363 0.8196 0.1944 0.045 Uiso 1 1 calc R . .
C101 C 0.8786(4) 0.8118(3) 0.09381(18) 0.0349(17) Uani 1 1 d . . .
H10A H 0.9506 0.8145 0.0957 0.052 Uiso 1 1 calc R . .
H10B H 0.8555 0.8350 0.0684 0.052 Uiso 1 1 calc R . .
H10C H 0.8712 0.7730 0.0931 0.052 Uiso 1 1 calc R . .
C111 C 0.8107(5) 0.8952(3) 0.1281(2) 0.0367(17) Uani 1 1 d . . .
H11A H 0.8809 0.9039 0.1254 0.055 Uiso 1 1 calc R . .
H11B H 0.7732 0.9082 0.1530 0.055 Uiso 1 1 calc R . .
H11C H 0.7764 0.9138 0.1036 0.055 Uiso 1 1 calc R . .
C12 C 0.3884(4) 0.9007(2) 0.10537(15) 0.0155(13) Uani 1 1 d . . .
C22 C 0.2936(4) 0.8875(2) 0.09739(16) 0.0187(13) Uani 1 1 d . . .
C32 C 0.2116(5) 0.9300(2) 0.09106(17) 0.0234(14) Uani 1 1 d . . .
H32A H 0.1479 0.9212 0.0856 0.028 Uiso 1 1 calc R . .
C42 C 0.2208(5) 0.9842(2) 0.09258(17) 0.0262(15) Uani 1 1 d . . .
H42A H 0.1650 1.0129 0.0871 0.031 Uiso 1 1 calc R . .
C52 C 0.3123(5) 0.9967(2) 0.10214(17) 0.0257(15) Uani 1 1 d . . .
H52A H 0.3179 1.0343 0.1036 0.031 Uiso 1 1 calc R . .
C62 C 0.3965(4) 0.9561(2) 0.10966(16) 0.0178(13) Uani 1 1 d . . .
C72 C 0.2774(4) 0.8286(2) 0.09608(17) 0.0194(13) Uani 1 1 d . . .
H72A H 0.3460 0.8049 0.0955 0.023 Uiso 1 1 calc R . .
C82 C 0.2136(5) 0.8072(2) 0.13592(18) 0.0278(15) Uani 1 1 d . . .
H82A H 0.2486 0.8097 0.1602 0.042 Uiso 1 1 calc R . .
H82B H 0.2056 0.7684 0.1357 0.042 Uiso 1 1 calc R . .
H82C H 0.1460 0.8300 0.1373 0.042 Uiso 1 1 calc R . .
C92 C 0.2262(5) 0.8219(3) 0.05776(18) 0.0287(15) Uani 1 1 d . . .
H92A H 0.2646 0.8380 0.0325 0.043 Uiso 1 1 calc R . .
H92B H 0.1557 0.8412 0.0592 0.043 Uiso 1 1 calc R . .
H92C H 0.2258 0.7824 0.0571 0.043 Uiso 1 1 calc R . .
C102 C 0.4903(4) 0.9715(2) 0.12505(17) 0.0214(13) Uani 1 1 d . . .
H10D H 0.5511 0.9445 0.1170 0.026 Uiso 1 1 calc R . .
C112 C 0.4756(5) 0.9654(3) 0.17274(18) 0.0318(16) Uani 1 1 d . . .
H11D H 0.4682 0.9267 0.1842 0.048 Uiso 1 1 calc R . .
H11E H 0.4139 0.9899 0.1813 0.048 Uiso 1 1 calc R . .
H11F H 0.5353 0.9755 0.1831 0.048 Uiso 1 1 calc R . .
C122 C 0.5137(5) 1.0307(2) 0.1080(2) 0.0391(18) Uani 1 1 d . . .
H12A H 0.5104 1.0377 0.0779 0.059 Uiso 1 1 calc R . .
H12B H 0.5824 1.0343 0.1144 0.059 Uiso 1 1 calc R . .
H12C H 0.4630 1.0578 0.1209 0.059 Uiso 1 1 calc R . .
C13 C 0.6797(4) 0.7716(2) 0.20090(16) 0.0194(14) Uani 1 1 d . . .
C23 C 0.6760(4) 0.7987(2) 0.23577(17) 0.0213(14) Uani 1 1 d . . .
C33 C 0.7168(4) 0.7678(3) 0.27120(18) 0.0291(15) Uani 1 1 d . . .
H33A H 0.7159 0.7850 0.2951 0.035 Uiso 1 1 calc R . .
C43 C 0.7585(5) 0.7125(3) 0.2721(2) 0.0332(17) Uani 1 1 d . . .
H43A H 0.7873 0.6924 0.2964 0.040 Uiso 1 1 calc R . .
C53 C 0.7585(4) 0.6867(3) 0.2382(2) 0.0315(16) Uani 1 1 d . . .
H53A H 0.7876 0.6487 0.2392 0.038 Uiso 1 1 calc R . .
C63 C 0.7168(4) 0.7149(3) 0.20223(18) 0.0270(15) Uani 1 1 d . . .
C73 C 0.6324(4) 0.8591(2) 0.23546(17) 0.0241(14) Uani 1 1 d . . .
H73A H 0.6218 0.8758 0.2061 0.029 Uiso 1 1 calc R . .
C83 C 0.7029(5) 0.8926(3) 0.2516(2) 0.0399(18) Uani 1 1 d . . .
H83A H 0.7715 0.8865 0.2370 0.060 Uiso 1 1 calc R . .
H83B H 0.7069 0.8806 0.2814 0.060 Uiso 1 1 calc R . .
H83C H 0.6755 0.9323 0.2466 0.060 Uiso 1 1 calc R . .
C93 C 0.5281(4) 0.8647(3) 0.26076(18) 0.0294(15) Uani 1 1 d . . .
H93A H 0.4810 0.8462 0.2488 0.044 Uiso 1 1 calc R . .
H93B H 0.5006 0.9042 0.2601 0.044 Uiso 1 1 calc R . .
H93C H 0.5360 0.8473 0.2895 0.044 Uiso 1 1 calc R . .
C103 C 0.7137(5) 0.6839(2) 0.1664(2) 0.0287(15) Uani 1 1 d . . .
H10E H 0.6785 0.7104 0.1441 0.034 Uiso 1 1 calc R . .
C113 C 0.8196(5) 0.6605(3) 0.1474(2) 0.0441(19) Uani 1 1 d . . .
H11G H 0.8621 0.6904 0.1401 0.066 Uiso 1 1 calc R . .
H11H H 0.8121 0.6452 0.1224 0.066 Uiso 1 1 calc R . .
H11I H 0.8525 0.6312 0.1676 0.066 Uiso 1 1 calc R . .
C123 C 0.6503(5) 0.6361(3) 0.1802(2) 0.0423(18) Uani 1 1 d . . .
H12D H 0.5822 0.6507 0.1921 0.063 Uiso 1 1 calc R . .
H12E H 0.6848 0.6086 0.2012 0.063 Uiso 1 1 calc R . .
H12F H 0.6435 0.6183 0.1563 0.063 Uiso 1 1 calc R . .
C14 C 0.0982(4) 0.7212(2) 0.28605(17) 0.0212(14) Uani 1 1 d . . .
C24 C 0.1807(4) 0.7220(2) 0.24777(17) 0.0180(13) Uani 1 1 d . . .
C34 C 0.1569(4) 0.6926(2) 0.21761(17) 0.0201(14) Uani 1 1 d . . .
H34A H 0.0862 0.6900 0.2179 0.024 Uiso 1 1 calc R . .
C44 C 0.2199(4) 0.6667(2) 0.18748(17) 0.0172(13) Uani 1 1 d . . .
C54 C 0.1615(5) 0.6328(2) 0.16328(18) 0.0249(14) Uani 1 1 d . . .
C64 C 0.1166(4) 0.7441(2) 0.32454(17) 0.0229(14) Uani 1 1 d . . .
H64A H 0.0590 0.7393 0.3457 0.034 Uiso 1 1 calc R . .
H64B H 0.1226 0.7837 0.3172 0.034 Uiso 1 1 calc R . .
H64C H 0.1800 0.7240 0.3355 0.034 Uiso 1 1 calc R . .
C74 C -0.0031(4) 0.7535(3) 0.27100(19) 0.0333(16) Uani 1 1 d . . .
H74A H -0.0566 0.7527 0.2942 0.050 Uiso 1 1 calc R . .
H74B H -0.0231 0.7362 0.2489 0.050 Uiso 1 1 calc R . .
H74C H 0.0060 0.7921 0.2603 0.050 Uiso 1 1 calc R . .
C84 C 0.0854(5) 0.6602(3) 0.3018(2) 0.0415(19) Uani 1 1 d . . .
H84A H 0.0355 0.6583 0.3263 0.062 Uiso 1 1 calc R . .
H84B H 0.1514 0.6392 0.3093 0.062 Uiso 1 1 calc R . .
H84C H 0.0611 0.6442 0.2800 0.062 Uiso 1 1 calc R . .
C94 C 0.1180(5) 0.6757(2) 0.12738(18) 0.0277(15) Uani 1 1 d . . .
H94A H 0.0804 0.6574 0.1109 0.042 Uiso 1 1 calc R . .
H94B H 0.1744 0.6911 0.1097 0.042 Uiso 1 1 calc R . .
H94C H 0.0716 0.7057 0.1388 0.042 Uiso 1 1 calc R . .
C104 C 0.0707(5) 0.6096(2) 0.1896(2) 0.0342(16) Uani 1 1 d . . .
H10F H 0.0423 0.5856 0.1741 0.051 Uiso 1 1 calc R . .
H10G H 0.0179 0.6404 0.1960 0.051 Uiso 1 1 calc R . .
H10H H 0.0939 0.5878 0.2155 0.051 Uiso 1 1 calc R . .
C114 C 0.2245(5) 0.5831(3) 0.1440(2) 0.0340(17) Uani 1 1 d . . .
H11J H 0.1809 0.5681 0.1278 0.051 Uiso 1 1 calc R . .
H11K H 0.2496 0.5541 0.1662 0.051 Uiso 1 1 calc R . .
H11L H 0.2827 0.5958 0.1259 0.051 Uiso 1 1 calc R . .
C15 C 0.2858(4) 0.7790(2) 0.27201(16) 0.0174(13) Uani 1 1 d . . .
C25 C 0.3499(4) 0.7543(2) 0.30345(17) 0.0195(14) Uani 1 1 d . . .
C35 C 0.3700(4) 0.7865(3) 0.33097(17) 0.0247(15) Uani 1 1 d . . .
H35A H 0.4129 0.7701 0.3523 0.030 Uiso 1 1 calc R . .
C45 C 0.3306(5) 0.8414(3) 0.32882(17) 0.0270(15) Uani 1 1 d . . .
H45A H 0.3454 0.8624 0.3486 0.032 Uiso 1 1 calc R . .
C55 C 0.2696(5) 0.8662(2) 0.29800(18) 0.0284(16) Uani 1 1 d . . .
H55A H 0.2434 0.9046 0.2963 0.034 Uiso 1 1 calc R . .
C65 C 0.2455(4) 0.8353(2) 0.26892(17) 0.0210(14) Uani 1 1 d . . .
C75 C 0.3962(4) 0.6936(2) 0.30676(17) 0.0228(14) Uani 1 1 d . . .
H75A H 0.3570 0.6753 0.2900 0.027 Uiso 1 1 calc R . .
C85 C 0.5076(5) 0.6889(3) 0.2874(2) 0.050(2) Uani 1 1 d . . .
H85A H 0.5091 0.7040 0.2578 0.074 Uiso 1 1 calc R . .
H85B H 0.5386 0.6498 0.2908 0.074 Uiso 1 1 calc R . .
H85C H 0.5463 0.7101 0.3013 0.074 Uiso 1 1 calc R . .
C95 C 0.3913(5) 0.6621(3) 0.35104(19) 0.0385(17) Uani 1 1 d . . .
H95A H 0.3201 0.6659 0.3633 0.058 Uiso 1 1 calc R . .
H95B H 0.4332 0.6775 0.3677 0.058 Uiso 1 1 calc R . .
H95C H 0.4174 0.6227 0.3505 0.058 Uiso 1 1 calc R . .
C105 C 0.1794(4) 0.8657(2) 0.23527(17) 0.0246(14) Uani 1 1 d . . .
H10I H 0.1604 0.8373 0.2201 0.030 Uiso 1 1 calc R . .
C115 C 0.0797(5) 0.8989(3) 0.2521(2) 0.0363(17) Uani 1 1 d . . .
H11M H 0.0425 0.8744 0.2730 0.054 Uiso 1 1 calc R . .
H11N H 0.0371 0.9142 0.2293 0.054 Uiso 1 1 calc R . .
H11O H 0.0960 0.9294 0.2648 0.054 Uiso 1 1 calc R . .
C125 C 0.2400(5) 0.9042(2) 0.20418(18) 0.0283(15) Uani 1 1 d . . .
H12G H 0.3007 0.8823 0.1918 0.042 Uiso 1 1 calc R . .
H12H H 0.2614 0.9319 0.2184 0.042 Uiso 1 1 calc R . .
H12I H 0.1969 0.9232 0.1823 0.042 Uiso 1 1 calc R . .
C16 C 0.3931(4) 0.6313(2) 0.16352(18) 0.0217(14) Uani 1 1 d . . .
C26 C 0.4368(4) 0.6361(2) 0.12187(18) 0.0228(14) Uani 1 1 d . . .
C36 C 0.5067(5) 0.5925(2) 0.10951(19) 0.0327(16) Uani 1 1 d . . .
H36A H 0.5377 0.5957 0.0818 0.039 Uiso 1 1 calc R . .
C46 C 0.5322(5) 0.5442(3) 0.1368(2) 0.0409(18) Uani 1 1 d . . .
H46A H 0.5770 0.5138 0.1273 0.049 Uiso 1 1 calc R . .
C56 C 0.4932(5) 0.5401(3) 0.1775(2) 0.0345(17) Uani 1 1 d . . .
H56A H 0.5134 0.5075 0.1962 0.041 Uiso 1 1 calc R . .
C66 C 0.4238(5) 0.5833(2) 0.19184(19) 0.0260(15) Uani 1 1 d . . .
C76 C 0.4077(5) 0.6855(2) 0.08909(18) 0.0257(15) Uani 1 1 d . . .
H76A H 0.3554 0.7126 0.1025 0.031 Uiso 1 1 calc R . .
C86 C 0.3597(5) 0.6686(3) 0.05331(18) 0.0364(17) Uani 1 1 d . . .
H86A H 0.3041 0.6471 0.0647 0.055 Uiso 1 1 calc R . .
H86B H 0.4121 0.6457 0.0374 0.055 Uiso 1 1 calc R . .
H86C H 0.3324 0.7020 0.0351 0.055 Uiso 1 1 calc R . .
C96 C 0.4994(5) 0.7152(3) 0.0710(2) 0.0377(18) Uani 1 1 d . . .
H96A H 0.5293 0.7270 0.0935 0.056 Uiso 1 1 calc R . .
H96B H 0.4767 0.7479 0.0511 0.056 Uiso 1 1 calc R . .
H96C H 0.5510 0.6897 0.0570 0.056 Uiso 1 1 calc R . .
C106 C 0.3875(5) 0.5771(3) 0.23792(18) 0.0313(16) Uani 1 1 d . . .
H10J H 0.3577 0.6149 0.2446 0.038 Uiso 1 1 calc R . .
C116 C 0.4757(5) 0.5545(3) 0.2654(2) 0.0440(19) Uani 1 1 d . . .
H11P H 0.5306 0.5775 0.2578 0.066 Uiso 1 1 calc R . .
H11Q H 0.5022 0.5161 0.2614 0.066 Uiso 1 1 calc R . .
H11R H 0.4505 0.5554 0.2946 0.066 Uiso 1 1 calc R . .
C126 C 0.3051(5) 0.5396(3) 0.2499(2) 0.047(2) Uani 1 1 d . . .
H12J H 0.2434 0.5566 0.2362 0.071 Uiso 1 1 calc R . .
H12K H 0.2889 0.5346 0.2800 0.071 Uiso 1 1 calc R . .
H12L H 0.3300 0.5033 0.2410 0.071 Uiso 1 1 calc R . .
Co3 Co 0.82865(6) 0.23788(3) 0.17100(2) 0.01552(18) Uani 1 1 d . . .
H3 H 0.910(4) 0.254(2) 0.1314(16) 0.031 Uiso 1 1 d . . .
Co4 Co 0.94918(5) 0.30330(3) 0.13989(2) 0.01420(18) Uani 1 1 d . . .
H4 H 0.850(4) 0.297(2) 0.1711(16) 0.028 Uiso 1 1 d . . .
N211 N 0.6808(3) 0.23618(18) 0.16901(13) 0.0186(11) Uani 1 1 d . A .
N221 N 0.8554(3) 0.16600(18) 0.20679(14) 0.0186(11) Uani 1 1 d . . .
N214 N 1.0436(3) 0.30688(17) 0.08892(13) 0.0142(10) Uani 1 1 d . . .
N224 N 0.9986(3) 0.36260(17) 0.16193(13) 0.0165(10) Uani 1 1 d . . .
C231 C 0.6780(5) 0.1717(2) 0.23138(17) 0.0274(15) Uani 1 1 d . A .
H23A H 0.6331 0.1622 0.2553 0.033 Uiso 1 1 calc R . .
C241 C 0.7797(5) 0.1503(2) 0.23577(18) 0.0245(14) Uani 1 1 d . . .
C251 C 0.8004(5) 0.1117(3) 0.27852(19) 0.0322(16) Uani 1 1 d . . .
C221 C 0.6281(4) 0.2052(3) 0.19809(18) 0.0248(15) Uani 1 1 d D . .
C211 C 0.5136(6) 0.1969(5) 0.1993(3) 0.033(2) Uani 0.81(7) 1 d PD A 1
C261 C 0.4579(8) 0.2050(14) 0.2420(3) 0.062(5) Uani 0.81(7) 1 d PD A 1
H26A H 0.3856 0.2011 0.2421 0.094 Uiso 0.81(7) 1 calc PR A 1
H26B H 0.4632 0.2423 0.2477 0.094 Uiso 0.81(7) 1 calc PR A 1
H26C H 0.4894 0.1770 0.2634 0.094 Uiso 0.81(7) 1 calc PR A 1
C271 C 0.5150(12) 0.1354(4) 0.1933(9) 0.048(4) Uani 0.81(7) 1 d PD A 1
H27A H 0.4445 0.1279 0.1937 0.072 Uiso 0.81(7) 1 calc PR A 1
H27B H 0.5487 0.1105 0.2158 0.072 Uiso 0.81(7) 1 calc PR A 1
H27C H 0.5526 0.1290 0.1665 0.072 Uiso 0.81(7) 1 calc PR A 1
C281 C 0.4464(4) 0.2322(3) 0.16660(18) 0.0324(17) Uani 0.81(7) 1 d PD A 1
H28A H 0.3775 0.2215 0.1712 0.049 Uiso 0.81(7) 1 calc PR A 1
H28B H 0.4767 0.2259 0.1388 0.049 Uiso 0.81(7) 1 calc PR A 1
H28C H 0.4421 0.2717 0.1690 0.049 Uiso 0.81(7) 1 calc PR A 1
C21" C 0.5101(13) 0.2037(16) 0.2026(8) 0.033(2) Uani 0.19(7) 1 d PD A 5
C26" C 0.459(3) 0.227(4) 0.2417(11) 0.062(5) Uani 0.19(7) 1 d PD A 5
H26D H 0.3851 0.2270 0.2434 0.094 Uiso 0.19(7) 1 calc PR A 5
H26E H 0.4734 0.2651 0.2405 0.094 Uiso 0.19(7) 1 calc PR A 5
H26F H 0.4867 0.2037 0.2663 0.094 Uiso 0.19(7) 1 calc PR A 5
C27" C 0.500(4) 0.1407(18) 0.208(3) 0.048(4) Uani 0.19(7) 1 d PD A 5
H27D H 0.4297 0.1354 0.2196 0.072 Uiso 0.19(7) 1 calc PR A 5
H27E H 0.5482 0.1197 0.2275 0.072 Uiso 0.19(7) 1 calc PR A 5
H27F H 0.5145 0.1273 0.1814 0.072 Uiso 0.19(7) 1 calc PR A 5
C28" C 0.4464(4) 0.2322(3) 0.16660(18) 0.0324(17) Uani 0.19(7) 1 d PD A 5
H28D H 0.3745 0.2272 0.1740 0.049 Uiso 0.19(7) 1 calc PR A 5
H28E H 0.4722 0.2156 0.1416 0.049 Uiso 0.19(7) 1 calc PR A 5
H28F H 0.4518 0.2720 0.1613 0.049 Uiso 0.19(7) 1 calc PR A 5
C291 C 0.7969(5) 0.1521(3) 0.30962(19) 0.0375(17) Uani 1 1 d . . .
H29A H 0.8049 0.1310 0.3374 0.056 Uiso 1 1 calc R . .
H29B H 0.7311 0.1766 0.3098 0.056 Uiso 1 1 calc R . .
H29C H 0.8526 0.1745 0.3016 0.056 Uiso 1 1 calc R . .
C301 C 0.7121(6) 0.0766(3) 0.2933(2) 0.049(2) Uani 1 1 d . . .
H30A H 0.7274 0.0521 0.3192 0.074 Uiso 1 1 calc R . .
H30B H 0.7053 0.0540 0.2720 0.074 Uiso 1 1 calc R . .
H30C H 0.6478 0.1014 0.2980 0.074 Uiso 1 1 calc R . .
C311 C 0.8985(5) 0.0716(3) 0.28114(19) 0.0400(18) Uani 1 1 d . . .
H31B H 0.9035 0.0532 0.3099 0.060 Uiso 1 1 calc R . .
H31C H 0.9569 0.0918 0.2722 0.060 Uiso 1 1 calc R . .
H31D H 0.8990 0.0436 0.2630 0.060 Uiso 1 1 calc R . .
C212 C 0.6331(4) 0.2743(3) 0.13637(18) 0.0239(15) Uani 1 1 d . . .
C222 C 0.6289(4) 0.2595(2) 0.09703(17) 0.0212(14) Uani 1 1 d . A .
C232 C 0.5822(4) 0.2981(3) 0.06685(18) 0.0258(15) Uani 1 1 d . . .
H23B H 0.5768 0.2878 0.0406 0.031 Uiso 1 1 calc R A .
C242 C 0.5431(4) 0.3514(3) 0.0745(2) 0.0290(15) Uani 1 1 d . A .
H24A H 0.5132 0.3779 0.0532 0.035 Uiso 1 1 calc R . .
C252 C 0.5476(4) 0.3660(3) 0.1130(2) 0.0297(16) Uani 1 1 d . . .
H25A H 0.5191 0.4024 0.1183 0.036 Uiso 1 1 calc R A .
C262 C 0.5931(4) 0.3284(3) 0.14388(19) 0.0245(15) Uani 1 1 d . A .
C272 C 0.6747(5) 0.2014(3) 0.08769(18) 0.0269(15) Uani 1 1 d . . .
H27G H 0.6938 0.1778 0.1143 0.032 Uiso 1 1 calc R A .
C282 C 0.7719(5) 0.2049(2) 0.05806(18) 0.0293(15) Uani 1 1 d . A .
H28G H 0.8244 0.2165 0.0720 0.044 Uiso 1 1 calc R . .
H28H H 0.7565 0.2321 0.0334 0.044 Uiso 1 1 calc R . .
H28I H 0.7970 0.1683 0.0497 0.044 Uiso 1 1 calc R . .
C292 C 0.5999(5) 0.1734(3) 0.0689(2) 0.0402(18) Uani 1 1 d . A .
H29D H 0.5369 0.1719 0.0875 0.060 Uiso 1 1 calc R . .
H29E H 0.6313 0.1355 0.0651 0.060 Uiso 1 1 calc R . .
H29F H 0.5835 0.1948 0.0419 0.060 Uiso 1 1 calc R . .
C302 C 0.5971(4) 0.3471(3) 0.1860(2) 0.0310(16) Uani 1 1 d . . .
H30D H 0.6293 0.3147 0.2051 0.037 Uiso 1 1 calc R A .
C312 C 0.6631(5) 0.3931(3) 0.1809(2) 0.0401(18) Uani 1 1 d . A .
H31E H 0.7320 0.3798 0.1691 0.060 Uiso 1 1 calc R . .
H31F H 0.6674 0.4039 0.2081 0.060 Uiso 1 1 calc R . .
H31G H 0.6327 0.4254 0.1624 0.060 Uiso 1 1 calc R . .
C322 C 0.4904(5) 0.3677(3) 0.2064(2) 0.054(2) Uani 1 1 d . A .
H32B H 0.4967 0.3744 0.2346 0.082 Uiso 1 1 calc R . .
H32C H 0.4455 0.3394 0.2076 0.082 Uiso 1 1 calc R . .
H32D H 0.4612 0.4023 0.1899 0.082 Uiso 1 1 calc R . .
C213 C 0.9479(4) 0.1287(2) 0.19967(17) 0.0189(13) Uani 1 1 d . . .
C223 C 1.0413(4) 0.1401(2) 0.20819(17) 0.0212(14) Uani 1 1 d . . .
C233 C 1.1286(5) 0.1015(2) 0.20152(18) 0.0305(16) Uani 1 1 d . . .
H23C H 1.1932 0.1093 0.2069 0.037 Uiso 1 1 calc R . .
C243 C 1.1236(5) 0.0527(2) 0.18737(19) 0.0366(17) Uani 1 1 d . . .
H24B H 1.1830 0.0260 0.1848 0.044 Uiso 1 1 calc R . .
C253 C 1.0303(6) 0.0430(2) 0.1769(2) 0.0369(17) Uani 1 1 d . . .
H25B H 1.0270 0.0099 0.1660 0.044 Uiso 1 1 calc R . .
C263 C 0.9415(5) 0.0808(2) 0.18205(18) 0.0255(15) Uani 1 1 d . . .
C273 C 1.0535(5) 0.1924(2) 0.22507(17) 0.0223(14) Uani 1 1 d . . .
H27H H 0.9845 0.2154 0.2276 0.027 Uiso 1 1 calc R . .
C283 C 1.0929(5) 0.1792(3) 0.2682(2) 0.0444(19) Uani 1 1 d . . .
H28J H 1.0479 0.1564 0.2870 0.067 Uiso 1 1 calc R . .
H28K H 1.0934 0.2140 0.2790 0.067 Uiso 1 1 calc R . .
H28L H 1.1626 0.1589 0.2663 0.067 Uiso 1 1 calc R . .
C293 C 1.1239(5) 0.2268(3) 0.1955(2) 0.0349(17) Uani 1 1 d . . .
H29G H 1.0970 0.2362 0.1682 0.052 Uiso 1 1 calc R . .
H29H H 1.1925 0.2054 0.1928 0.052 Uiso 1 1 calc R . .
H29I H 1.1276 0.2611 0.2064 0.052 Uiso 1 1 calc R . .
C303 C 0.8432(5) 0.0700(3) 0.1675(2) 0.0394(18) Uani 1 1 d . . .
H30E H 0.7881 0.1009 0.1741 0.047 Uiso 1 1 calc R . .
C313 C 0.8524(6) 0.0701(3) 0.1212(2) 0.050(2) Uani 1 1 d . . .
H31H H 0.8767 0.1045 0.1070 0.076 Uiso 1 1 calc R . .
H31I H 0.7853 0.0680 0.1124 0.076 Uiso 1 1 calc R . .
H31J H 0.9013 0.0380 0.1142 0.076 Uiso 1 1 calc R . .
C323 C 0.8094(7) 0.0154(3) 0.1896(2) 0.069(3) Uani 1 1 d . . .
H32E H 0.7426 0.0120 0.1812 0.103 Uiso 1 1 calc R . .
H32F H 0.8041 0.0150 0.2197 0.103 Uiso 1 1 calc R . .
H32G H 0.8599 -0.0159 0.1822 0.103 Uiso 1 1 calc R . .
C214 C 1.1957(4) 0.3450(3) 0.04167(18) 0.0258(15) Uani 1 1 d . . .
C224 C 1.1248(4) 0.3325(2) 0.08323(17) 0.0207(14) Uani 1 1 d . . .
C234 C 1.1519(4) 0.3566(2) 0.11586(17) 0.0229(14) Uani 1 1 d . . .
H23D H 1.2219 0.3616 0.1135 0.027 Uiso 1 1 calc R . .
C244 C 1.0953(4) 0.3744(2) 0.15057(16) 0.0184(13) Uani 1 1 d . . .
C254 C 1.1572(4) 0.4026(2) 0.17776(18) 0.0238(14) Uani 1 1 d . . .
C264 C 1.1930(5) 0.3119(3) 0.00579(17) 0.0320(16) Uani 1 1 d . . .
H26H H 1.2424 0.3236 -0.0173 0.048 Uiso 1 1 calc R . .
H26I H 1.1241 0.3190 -0.0036 0.048 Uiso 1 1 calc R . .
H26J H 1.2108 0.2720 0.0155 0.048 Uiso 1 1 calc R . .
C274 C 1.3092(5) 0.3364(3) 0.0501(2) 0.0416(18) Uani 1 1 d . . .
H27I H 1.3520 0.3401 0.0237 0.062 Uiso 1 1 calc R . .
H27J H 1.3272 0.2993 0.0657 0.062 Uiso 1 1 calc R . .
H27L H 1.3206 0.3646 0.0664 0.062 Uiso 1 1 calc R . .
C284 C 1.1645(5) 0.4073(3) 0.0251(2) 0.0405(18) Uani 1 1 d . . .
H28M H 1.2125 0.4188 0.0015 0.061 Uiso 1 1 calc R . .
H28N H 1.1664 0.4295 0.0472 0.061 Uiso 1 1 calc R . .
H28O H 1.0951 0.4131 0.0163 0.061 Uiso 1 1 calc R . .
C294 C 1.0975(5) 0.4480(2) 0.2024(2) 0.0320(16) Uani 1 1 d . . .
H29J H 1.1450 0.4621 0.2174 0.048 Uiso 1 1 calc R . .
H29K H 1.0451 0.4321 0.2222 0.048 Uiso 1 1 calc R . .
H29L H 1.0646 0.4786 0.1831 0.048 Uiso 1 1 calc R . .
C304 C 1.2068(5) 0.3550(3) 0.20882(18) 0.0301(16) Uani 1 1 d . . .
H30F H 1.2496 0.3698 0.2256 0.045 Uiso 1 1 calc R . .
H30G H 1.2494 0.3271 0.1937 0.045 Uiso 1 1 calc R . .
H30H H 1.1532 0.3377 0.2270 0.045 Uiso 1 1 calc R . .
C314 C 1.2460(4) 0.4298(2) 0.15175(18) 0.0271(15) Uani 1 1 d . . .
H31K H 1.2768 0.4504 0.1690 0.041 Uiso 1 1 calc R . .
H31L H 1.2195 0.4553 0.1280 0.041 Uiso 1 1 calc R . .
H31M H 1.2980 0.4008 0.1418 0.041 Uiso 1 1 calc R . .
C215 C 1.0152(4) 0.2812(2) 0.05601(17) 0.0193(13) Uani 1 1 d . . .
C225 C 0.9493(4) 0.3129(2) 0.02772(17) 0.0208(14) Uani 1 1 d . . .
C235 C 0.9308(4) 0.2889(3) -0.00570(18) 0.0255(15) Uani 1 1 d . . .
H23E H 0.8881 0.3098 -0.0258 0.031 Uiso 1 1 calc R . .
C245 C 0.9732(5) 0.2357(3) -0.0100(2) 0.0332(17) Uani 1 1 d . . .
H24C H 0.9609 0.2204 -0.0334 0.040 Uiso 1 1 calc R . .
C255 C 1.0332(5) 0.2039(3) 0.01890(19) 0.0290(16) Uani 1 1 d . . .
H25C H 1.0612 0.1668 0.0154 0.035 Uiso 1 1 calc R . .
C265 C 1.0539(4) 0.2252(2) 0.05337(17) 0.0206(14) Uani 1 1 d . . .
C275 C 0.8984(4) 0.3712(2) 0.03248(17) 0.0239(14) Uani 1 1 d . . .
H27M H 0.9383 0.3864 0.0509 0.029 Uiso 1 1 calc R . .
C285 C 0.7911(5) 0.3690(3) 0.0533(2) 0.050(2) Uani 1 1 d . . .
H28P H 0.7944 0.3473 0.0811 0.075 Uiso 1 1 calc R . .
H28Q H 0.7523 0.3515 0.0367 0.075 Uiso 1 1 calc R . .
H28R H 0.7570 0.4069 0.0555 0.075 Uiso 1 1 calc R . .
C295 C 0.8952(6) 0.4104(3) -0.0092(2) 0.047(2) Uani 1 1 d . . .
H29M H 0.9640 0.4082 -0.0239 0.071 Uiso 1 1 calc R . .
H29N H 0.8714 0.4487 -0.0041 0.071 Uiso 1 1 calc R . .
H29O H 0.8482 0.3993 -0.0262 0.071 Uiso 1 1 calc R . .
C305 C 1.1125(4) 0.1877(2) 0.08733(18) 0.0238(14) Uani 1 1 d . . .
H30I H 1.0720 0.1935 0.1143 0.029 Uiso 1 1 calc R . .
C315 C 1.1201(5) 0.1266(2) 0.0844(2) 0.0386(18) Uani 1 1 d . . .
H31N H 1.1517 0.1044 0.1085 0.058 Uiso 1 1 calc R . .
H31O H 1.1621 0.1185 0.0589 0.058 Uiso 1 1 calc R . .
H31P H 1.0514 0.1171 0.0838 0.058 Uiso 1 1 calc R . .
C325 C 1.2199(4) 0.2006(3) 0.09060(19) 0.0324(16) Uani 1 1 d . . .
H32H H 1.2522 0.1737 0.1125 0.049 Uiso 1 1 calc R . .
H32I H 1.2150 0.2383 0.0974 0.049 Uiso 1 1 calc R . .
H32J H 1.2612 0.1980 0.0640 0.049 Uiso 1 1 calc R . .
C216 C 0.9269(4) 0.4008(2) 0.18397(17) 0.0167(13) Uani 1 1 d . . .
C226 C 0.8936(4) 0.3879(2) 0.22588(17) 0.0190(13) Uani 1 1 d . . .
C236 C 0.8306(4) 0.4285(2) 0.24558(18) 0.0238(14) Uani 1 1 d . . .
H23F H 0.8101 0.4205 0.2744 0.029 Uiso 1 1 calc R . .
C246 C 0.7972(5) 0.4803(2) 0.22404(18) 0.0279(15) Uani 1 1 d . . .
H24D H 0.7557 0.5079 0.2380 0.033 Uiso 1 1 calc R . .
C256 C 0.8252(4) 0.4910(2) 0.18204(17) 0.0249(14) Uani 1 1 d . . .
H25D H 0.8005 0.5260 0.1670 0.030 Uiso 1 1 calc R . .
C266 C 0.8883(4) 0.4521(2) 0.16134(18) 0.0234(14) Uani 1 1 d . . .
C276 C 0.9262(4) 0.3325(2) 0.25231(17) 0.0211(14) Uani 1 1 d . . .
H27N H 0.9737 0.3086 0.2343 0.025 Uiso 1 1 calc R . .
C286 C 0.9839(5) 0.3395(3) 0.28871(18) 0.0308(16) Uani 1 1 d . . .
H28T H 1.0373 0.3628 0.2785 0.046 Uiso 1 1 calc R . .
H28U H 1.0154 0.3029 0.3016 0.046 Uiso 1 1 calc R . .
H28V H 0.9358 0.3571 0.3093 0.046 Uiso 1 1 calc R . .
C296 C 0.8351(5) 0.3025(3) 0.26882(19) 0.0329(16) Uani 1 1 d . . .
H29P H 0.7999 0.2968 0.2455 0.049 Uiso 1 1 calc R . .
H29Q H 0.7877 0.3249 0.2868 0.049 Uiso 1 1 calc R . .
H29R H 0.8590 0.2663 0.2847 0.049 Uiso 1 1 calc R . .
C306 C 0.9128(5) 0.4658(2) 0.11465(17) 0.0249(14) Uani 1 1 d . . .
H30J H 0.9401 0.4302 0.1037 0.030 Uiso 1 1 calc R . .
C316 C 0.9931(5) 0.5049(3) 0.1026(2) 0.0434(19) Uani 1 1 d . . .
H31Q H 1.0575 0.4873 0.1140 0.065 Uiso 1 1 calc R . .
H31R H 0.9690 0.5397 0.1139 0.065 Uiso 1 1 calc R . .
H31S H 1.0044 0.5129 0.0723 0.065 Uiso 1 1 calc R . .
C326 C 0.8158(5) 0.4919(3) 0.0931(2) 0.0410(18) Uani 1 1 d . . .
H32K H 0.7628 0.4678 0.1012 0.062 Uiso 1 1 calc R . .
H32L H 0.8319 0.4962 0.0630 0.062 Uiso 1 1 calc R . .
H32M H 0.7909 0.5285 0.1015 0.062 Uiso 1 1 calc R . .
Co5 Co 0.17787(6) 0.21928(3) 0.50602(2) 0.01597(18) Uani 1 1 d . . .
H5 H 0.263(4) 0.229(2) 0.4682(16) 0.032 Uiso 1 1 d . . .
Co6 Co 0.29867(6) 0.28234(3) 0.46970(2) 0.01611(18) Uani 1 1 d . . .
H6 H 0.201(4) 0.275(2) 0.4961(16) 0.032 Uiso 1 1 d . . .
N411 N 0.0287(3) 0.21939(18) 0.50496(13) 0.0179(11) Uani 1 1 d . . .
N421 N 0.1999(3) 0.15260(17) 0.54783(14) 0.0169(11) Uani 1 1 d . B .
N414 N 0.3486(3) 0.34597(18) 0.48651(13) 0.0168(11) Uani 1 1 d . . .
C411 C -0.1417(4) 0.1878(2) 0.53957(18) 0.0241(14) Uani 1 1 d . . .
C421 C -0.0255(4) 0.1935(2) 0.53662(16) 0.0195(14) Uani 1 1 d . . .
C431 C 0.0214(5) 0.1651(2) 0.57183(17) 0.0228(15) Uani 1 1 d . B .
H43B H -0.0244 0.1603 0.5962 0.027 Uiso 1 1 calc R . .
C441 C 0.1228(5) 0.1427(2) 0.57770(17) 0.0208(14) Uani 1 1 d D . .
C461 C -0.2053(4) 0.2153(3) 0.50331(18) 0.0280(15) Uani 1 1 d . . .
H46B H -0.2071 0.2558 0.4998 0.042 Uiso 1 1 calc R . .
H46C H -0.2752 0.2063 0.5093 0.042 Uiso 1 1 calc R . .
H46D H -0.1740 0.2015 0.4777 0.042 Uiso 1 1 calc R . .
C471 C -0.1473(5) 0.1245(3) 0.5431(2) 0.047(2) Uani 1 1 d . . .
H47A H -0.2190 0.1187 0.5448 0.071 Uiso 1 1 calc R . .
H47B H -0.1166 0.1047 0.5682 0.071 Uiso 1 1 calc R . .
H47C H -0.1097 0.1103 0.5187 0.071 Uiso 1 1 calc R . .
C481 C -0.1965(5) 0.2095(3) 0.57891(19) 0.045(2) Uani 1 1 d . . .
H48A H -0.1864 0.2482 0.5781 0.067 Uiso 1 1 calc R . .
H48B H -0.1681 0.1867 0.6035 0.067 Uiso 1 1 calc R . .
H48C H -0.2699 0.2074 0.5802 0.067 Uiso 1 1 calc R . .
C451 C 0.1435(15) 0.1103(8) 0.6228(4) 0.0213(19) Uani 0.520(17) 1 d PD B 1
C491 C 0.113(3) 0.1512(13) 0.6532(15) 0.031(5) Uani 0.520(17) 1 d PD B 1
H49A H 0.1177 0.1314 0.6816 0.047 Uiso 0.520(17) 1 calc PR B 1
H49B H 0.0423 0.1691 0.6500 0.047 Uiso 0.520(17) 1 calc PR B 1
H49C H 0.1589 0.1794 0.6479 0.047 Uiso 0.520(17) 1 calc PR B 1
C501 C 0.0724(13) 0.0642(7) 0.6324(5) 0.035(2) Uani 0.520(17) 1 d PD B 1
H50A H 0.0791 0.0448 0.6608 0.052 Uiso 0.520(17) 1 calc PR B 1
H50B H 0.0924 0.0375 0.6128 0.052 Uiso 0.520(17) 1 calc PR B 1
H50C H 0.0011 0.0812 0.6297 0.052 Uiso 0.520(17) 1 calc PR B 1
C511 C 0.2521(13) 0.0821(8) 0.6308(5) 0.035(2) Uani 0.520(17) 1 d PD B 1
H51A H 0.2527 0.0637 0.6597 0.052 Uiso 0.520(17) 1 calc PR B 1
H51B H 0.2986 0.1101 0.6259 0.052 Uiso 0.520(17) 1 calc PR B 1
H51C H 0.2746 0.0545 0.6121 0.052 Uiso 0.520(17) 1 calc PR B 1
C45" C 0.1296(16) 0.1103(9) 0.6238(4) 0.0213(19) Uani 0.480(17) 1 d PD B 5
C49" C 0.136(3) 0.1550(14) 0.6495(17) 0.031(5) Uani 0.480(17) 1 d PD B 5
H49D H 0.1422 0.1382 0.6786 0.047 Uiso 0.480(17) 1 calc PR B 5
H49E H 0.0743 0.1826 0.6477 0.047 Uiso 0.480(17) 1 calc PR B 5
H49F H 0.1964 0.1732 0.6390 0.047 Uiso 0.480(17) 1 calc PR B 5
C50" C 0.0339(14) 0.0819(8) 0.6429(5) 0.035(2) Uani 0.480(17) 1 d PD B 5
H50D H 0.0463 0.0618 0.6706 0.052 Uiso 0.480(17) 1 calc PR B 5
H50E H 0.0218 0.0557 0.6251 0.052 Uiso 0.480(17) 1 calc PR B 5
H50F H -0.0263 0.1104 0.6449 0.052 Uiso 0.480(17) 1 calc PR B 5
C51" C 0.2224(15) 0.0651(8) 0.6315(6) 0.035(2) Uani 0.480(17) 1 d PD B 5
H51D H 0.2208 0.0504 0.6612 0.052 Uiso 0.480(17) 1 calc PR B 5
H51E H 0.2856 0.0813 0.6226 0.052 Uiso 0.480(17) 1 calc PR B 5
H51F H 0.2199 0.0350 0.6156 0.052 Uiso 0.480(17) 1 calc PR B 5
C412 C -0.0173(4) 0.2533(2) 0.47001(16) 0.0154(13) Uani 1 1 d . . .
C422 C -0.0206(4) 0.2307(2) 0.43304(17) 0.0184(13) Uani 1 1 d . . .
C432 C -0.0676(4) 0.2648(2) 0.40089(18) 0.0227(14) Uani 1 1 d . . .
H43C H -0.0713 0.2503 0.3761 0.027 Uiso 1 1 calc R . .
C442 C -0.1089(4) 0.3185(3) 0.40343(19) 0.0279(16) Uani 1 1 d . . .
H44A H -0.1420 0.3406 0.3809 0.034 Uiso 1 1 calc R . .
C452 C -0.1024(4) 0.3405(2) 0.43892(19) 0.0255(15) Uani 1 1 d . . .
H45B H -0.1304 0.3782 0.4404 0.031 Uiso 1 1 calc R . .
C462 C -0.0562(4) 0.3090(2) 0.47239(18) 0.0194(14) Uani 1 1 d . . .
C472 C 0.0231(4) 0.1708(2) 0.42945(18) 0.0229(14) Uani 1 1 d . . .
H47D H 0.0384 0.1510 0.4577 0.027 Uiso 1 1 calc R . .
C482 C -0.0491(5) 0.1400(3) 0.4121(2) 0.0470(19) Uani 1 1 d . . .
H48D H -0.1152 0.1427 0.4289 0.070 Uiso 1 1 calc R . .
H48E H -0.0195 0.1008 0.4130 0.070 Uiso 1 1 calc R . .
H48F H -0.0592 0.1567 0.3834 0.070 Uiso 1 1 calc R . .
C492 C 0.1229(5) 0.1696(3) 0.4014(2) 0.050(2) Uani 1 1 d . . .
H49G H 0.1723 0.1862 0.4136 0.074 Uiso 1 1 calc R . .
H49H H 0.1098 0.1908 0.3740 0.074 Uiso 1 1 calc R . .
H49I H 0.1509 0.1310 0.3984 0.074 Uiso 1 1 calc R . .
C502 C -0.0507(4) 0.3355(2) 0.51068(19) 0.0257(15) Uani 1 1 d . . .
H50G H -0.0175 0.3065 0.5320 0.031 Uiso 1 1 calc R . .
C512 C -0.1567(5) 0.3587(3) 0.5297(2) 0.0426(19) Uani 1 1 d . . .
H51G H -0.2009 0.3296 0.5348 0.064 Uiso 1 1 calc R . .
H51H H -0.1871 0.3902 0.5105 0.064 Uiso 1 1 calc R . .
H51I H -0.1497 0.3712 0.5560 0.064 Uiso 1 1 calc R . .
C522 C 0.0154(4) 0.3821(2) 0.4996(2) 0.0296(16) Uani 1 1 d . . .
H52B H 0.0842 0.3669 0.4888 0.044 Uiso 1 1 calc R . .
H52C H 0.0200 0.3985 0.5245 0.044 Uiso 1 1 calc R . .
H52D H -0.0155 0.4108 0.4785 0.044 Uiso 1 1 calc R . .
C413 C 0.2895(5) 0.1113(2) 0.54575(16) 0.0206(14) Uani 1 1 d . . .
C423 C 0.3855(5) 0.1230(2) 0.55307(18) 0.0250(15) Uani 1 1 d D B .
C433 C 0.4700(5) 0.0806(3) 0.5530(2) 0.0399(18) Uani 1 1 d . . .
H43D H 0.5349 0.0883 0.5580 0.048 Uiso 1 1 calc R B .
C443 C 0.4607(6) 0.0290(3) 0.5459(2) 0.0450(19) Uani 1 1 d . B .
H44B H 0.5178 0.0003 0.5473 0.054 Uiso 1 1 calc R . .
C453 C 0.3672(5) 0.0186(2) 0.53653(19) 0.0343(17) Uani 1 1 d . . .
H45C H 0.3619 -0.0170 0.5302 0.041 Uiso 1 1 calc R B .
C463 C 0.2811(5) 0.0586(2) 0.53608(17) 0.0234(14) Uani 1 1 d . B .
C473 C 0.4035(7) 0.1807(3) 0.5586(3) 0.022(2) Uani 0.785(14) 1 d PD B 1
H47E H 0.3345 0.2037 0.5612 0.026 Uiso 0.785(14) 1 calc PR B 1
C483 C 0.4638(6) 0.2091(4) 0.5210(3) 0.030(2) Uani 0.785(14) 1 d PD B 1
H48G H 0.4291 0.2101 0.4960 0.046 Uiso 0.785(14) 1 calc PR B 1
H48H H 0.5329 0.1884 0.5177 0.046 Uiso 0.785(14) 1 calc PR B 1
H48I H 0.4684 0.2472 0.5250 0.046 Uiso 0.785(14) 1 calc PR B 1
C493 C 0.4533(8) 0.1805(4) 0.5986(3) 0.044(3) Uani 0.785(14) 1 d PD B 1
H49J H 0.4141 0.1612 0.6222 0.067 Uiso 0.785(14) 1 calc PR B 1
H49K H 0.4537 0.2189 0.6030 0.067 Uiso 0.785(14) 1 calc PR B 1
H49L H 0.5238 0.1613 0.5963 0.067 Uiso 0.785(14) 1 calc PR B 1
C47' C 0.397(3) 0.1717(10) 0.5744(8) 0.022(2) Uani 0.215(14) 1 d PD B 5
H47F H 0.3316 0.1986 0.5737 0.026 Uiso 0.215(14) 1 calc PR B 5
C48' C 0.479(2) 0.1961(14) 0.5444(11) 0.030(2) Uani 0.215(14) 1 d PD B 5
H48J H 0.4536 0.2077 0.5169 0.046 Uiso 0.215(14) 1 calc PR B 5
H48K H 0.5399 0.1680 0.5424 0.046 Uiso 0.215(14) 1 calc PR B 5
H48L H 0.4969 0.2284 0.5544 0.046 Uiso 0.215(14) 1 calc PR B 5
C49' C 0.428(3) 0.1584(17) 0.6188(10) 0.044(3) Uani 0.215(14) 1 d PD B 5
H49M H 0.3686 0.1494 0.6380 0.067 Uiso 0.215(14) 1 calc PR B 5
H49N H 0.4523 0.1908 0.6260 0.067 Uiso 0.215(14) 1 calc PR B 5
H49O H 0.4825 0.1265 0.6208 0.067 Uiso 0.215(14) 1 calc PR B 5
C503 C 0.1823(5) 0.0458(3) 0.5233(2) 0.0337(17) Uani 0.779(18) 1 d PD B 1
H50H H 0.1236 0.0740 0.5312 0.040 Uiso 0.779(18) 1 calc PR B 1
C513 C 0.1634(11) -0.0135(4) 0.5446(3) 0.057(4) Uani 0.779(18) 1 d PD B 1
H51J H 0.1712 -0.0173 0.5744 0.086 Uiso 0.779(18) 1 calc PR B 1
H51K H 0.2132 -0.0414 0.5322 0.086 Uiso 0.779(18) 1 calc PR B 1
H51L H 0.0939 -0.0191 0.5408 0.086 Uiso 0.779(18) 1 calc PR B 1
C523 C 0.1892(6) 0.0437(3) 0.4770(2) 0.057(2) Uani 0.779(18) 1 d P B 1
H52E H 0.2064 0.0791 0.4616 0.085 Uiso 0.779(18) 1 calc PR B 1
H52F H 0.1231 0.0373 0.4696 0.085 Uiso 0.779(18) 1 calc PR B 1
H52G H 0.2424 0.0134 0.4701 0.085 Uiso 0.779(18) 1 calc PR B 1
C50Z C 0.1823(5) 0.0458(3) 0.5233(2) 0.0337(17) Uani 0.221(18) 1 d PD B 5
H50N H 0.1423 0.0838 0.5229 0.040 Uiso 0.221(18) 1 calc PR B 5
C51Z C 0.099(3) 0.0127(19) 0.5476(11) 0.057(4) Uani 0.221(18) 1 d PD B 5
H51M H 0.0676 0.0310 0.5712 0.086 Uiso 0.221(18) 1 calc PR B 5
H51N H 0.1301 -0.0252 0.5576 0.086 Uiso 0.221(18) 1 calc PR B 5
H51O H 0.0463 0.0115 0.5292 0.086 Uiso 0.221(18) 1 calc PR B 5
C52Z C 0.1892(6) 0.0437(3) 0.4770(2) 0.057(2) Uani 0.221(18) 1 d P B 5
H52H H 0.1562 0.0791 0.4628 0.085 Uiso 0.221(18) 1 calc PR B 5
H52I H 0.1545 0.0134 0.4722 0.085 Uiso 0.221(18) 1 calc PR B 5
H52J H 0.2613 0.0372 0.4662 0.085 Uiso 0.221(18) 1 calc PR B 5
C414 C 0.5608(4) 0.3042(3) 0.37464(18) 0.0255(15) Uani 1 1 d . . .
C424 C 0.4796(4) 0.3022(2) 0.41375(17) 0.0191(13) Uani 1 1 d . . .
C434 C 0.5073(4) 0.3288(2) 0.44493(17) 0.0210(14) Uani 1 1 d . . .
H43E H 0.5786 0.3302 0.4442 0.025 Uiso 1 1 calc R . .
C444 C 0.4474(4) 0.3532(2) 0.47631(17) 0.0185(13) Uani 1 1 d . . .
C454 C 0.5098(4) 0.3841(2) 0.50166(17) 0.0213(14) Uani 1 1 d . . .
C464 C 0.5369(5) 0.2841(3) 0.33543(17) 0.0334(17) Uani 1 1 d . . .
H46E H 0.5939 0.2884 0.3139 0.050 Uiso 1 1 calc R . .
H46F H 0.4741 0.3063 0.3254 0.050 Uiso 1 1 calc R . .
H46G H 0.5275 0.2449 0.3419 0.050 Uiso 1 1 calc R . .
C474 C 0.6613(4) 0.2681(3) 0.38810(19) 0.0390(18) Uani 1 1 d . . .
H47G H 0.7134 0.2685 0.3644 0.059 Uiso 1 1 calc R . .
H47H H 0.6486 0.2298 0.3980 0.059 Uiso 1 1 calc R . .
H47I H 0.6855 0.2831 0.4105 0.059 Uiso 1 1 calc R . .
C484 C 0.5780(5) 0.3648(3) 0.36117(19) 0.0366(17) Uani 1 1 d . . .
H48M H 0.6263 0.3674 0.3362 0.055 Uiso 1 1 calc R . .
H48N H 0.6062 0.3779 0.3835 0.055 Uiso 1 1 calc R . .
H48O H 0.5127 0.3879 0.3552 0.055 Uiso 1 1 calc R . .
C494 C 0.5583(4) 0.3382(2) 0.53428(17) 0.0258(15) Uani 1 1 d . . .
H49P H 0.6003 0.3542 0.5506 0.039 Uiso 1 1 calc R . .
H49Q H 0.6014 0.3093 0.5203 0.039 Uiso 1 1 calc R . .
H49R H 0.5042 0.3218 0.5528 0.039 Uiso 1 1 calc R . .
C504 C 0.5980(4) 0.4095(2) 0.47396(18) 0.0282(15) Uani 1 1 d . . .
H50I H 0.6296 0.4316 0.4898 0.042 Uiso 1 1 calc R . .
H50J H 0.5708 0.4333 0.4495 0.042 Uiso 1 1 calc R . .
H50K H 0.6494 0.3795 0.4650 0.042 Uiso 1 1 calc R . .
C514 C 0.4516(4) 0.4313(2) 0.52425(18) 0.0261(15) Uani 1 1 d . . .
H51P H 0.4986 0.4445 0.5401 0.039 Uiso 1 1 calc R . .
H51Q H 0.3956 0.4175 0.5432 0.039 Uiso 1 1 calc R . .
H51R H 0.4234 0.4620 0.5038 0.039 Uiso 1 1 calc R . .
C415 C 0.3630(4) 0.2528(3) 0.38691(17) 0.0212(14) Uani 1 1 d . . .
C425 C 0.2951(4) 0.2836(3) 0.35883(18) 0.0234(15) Uani 1 1 d . . .
C435 C 0.2668(5) 0.2571(3) 0.32898(19) 0.0352(17) Uani 1 1 d . . .
H43F H 0.2221 0.2774 0.3094 0.042 Uiso 1 1 calc R . .
C445 C 0.3018(5) 0.2024(3) 0.3271(2) 0.0370(18) Uani 1 1 d . . .
H44C H 0.2808 0.1851 0.3063 0.044 Uiso 1 1 calc R . .
C455 C 0.3667(5) 0.1720(3) 0.35473(19) 0.0328(16) Uani 1 1 d . . .
H45D H 0.3904 0.1340 0.3528 0.039 Uiso 1 1 calc R . .
C465 C 0.3982(4) 0.1964(2) 0.38571(17) 0.0203(14) Uani 1 1 d . . .
C475 C 0.2545(4) 0.3438(3) 0.36166(17) 0.0263(15) Uani 1 1 d . . .
H47J H 0.2989 0.3574 0.3793 0.032 Uiso 1 1 calc R . .
C485 C 0.1467(5) 0.3476(3) 0.3835(2) 0.0425(19) Uani 1 1 d . . .
H48P H 0.1491 0.3286 0.4121 0.064 Uiso 1 1 calc R . .
H48Q H 0.1037 0.3299 0.3688 0.064 Uiso 1 1 calc R . .
H48R H 0.1178 0.3868 0.3836 0.064 Uiso 1 1 calc R . .
C495 C 0.2556(6) 0.3817(3) 0.31949(19) 0.049(2) Uani 1 1 d . . .
H49S H 0.3232 0.3749 0.3042 0.074 Uiso 1 1 calc R . .
H49T H 0.2410 0.4207 0.3239 0.074 Uiso 1 1 calc R . .
H49U H 0.2033 0.3736 0.3035 0.074 Uiso 1 1 calc R . .
C505 C 0.4696(4) 0.1610(2) 0.41519(19) 0.0288(16) Uani 1 1 d . . .
H50L H 0.4940 0.1861 0.4319 0.035 Uiso 1 1 calc R . .
C515 C 0.4117(5) 0.1200(2) 0.4451(2) 0.0368(17) Uani 1 1 d . . .
H51S H 0.3518 0.1403 0.4591 0.055 Uiso 1 1 calc R . .
H51T H 0.4568 0.0993 0.4657 0.055 Uiso 1 1 calc R . .
H51U H 0.3894 0.0940 0.4295 0.055 Uiso 1 1 calc R . .
C525 C 0.5640(5) 0.1289(3) 0.3938(2) 0.0399(18) Uani 1 1 d . . .
H52K H 0.5984 0.1546 0.3729 0.060 Uiso 1 1 calc R . .
H52L H 0.5427 0.1003 0.3804 0.060 Uiso 1 1 calc R . .
H52M H 0.6113 0.1111 0.4145 0.060 Uiso 1 1 calc R . .
C416 C 0.2778(4) 0.3864(2) 0.50653(17) 0.0171(13) Uani 1 1 d . . .
N424 N 0.3938(3) 0.27947(18) 0.41868(14) 0.0183(11) Uani 1 1 d . . .
C426 C 0.2429(4) 0.3765(2) 0.54889(17) 0.0206(14) Uani 1 1 d . . .
C436 C 0.1812(4) 0.4195(2) 0.56689(18) 0.0244(15) Uani 1 1 d . . .
H43G H 0.1589 0.4134 0.5956 0.029 Uiso 1 1 calc R . .
C446 C 0.1520(4) 0.4704(2) 0.54387(19) 0.0278(15) Uani 1 1 d . . .
H44D H 0.1126 0.4996 0.5569 0.033 Uiso 1 1 calc R . .
C456 C 0.1802(5) 0.4787(2) 0.50197(19) 0.0277(15) Uani 1 1 d . . .
H45E H 0.1571 0.5133 0.4860 0.033 Uiso 1 1 calc R . .
C466 C 0.2419(4) 0.4375(2) 0.48235(17) 0.0211(14) Uani 1 1 d . . .
C476 C 0.2724(5) 0.3221(2) 0.57692(17) 0.0228(14) Uani 1 1 d . . .
H47K H 0.3197 0.2965 0.5602 0.027 Uiso 1 1 calc R . .
C486 C 0.1785(5) 0.2946(3) 0.5936(2) 0.047(2) Uani 1 1 d . . .
H48S H 0.1441 0.2879 0.5704 0.070 Uiso 1 1 calc R . .
H48T H 0.1314 0.3190 0.6103 0.070 Uiso 1 1 calc R . .
H48U H 0.1994 0.2591 0.6110 0.070 Uiso 1 1 calc R . .
C496 C 0.3275(5) 0.3301(3) 0.61403(19) 0.0415(19) Uani 1 1 d . . .
H49V H 0.3495 0.2937 0.6301 0.062 Uiso 1 1 calc R . .
H49W H 0.2805 0.3530 0.6318 0.062 Uiso 1 1 calc R . .
H49X H 0.3875 0.3486 0.6037 0.062 Uiso 1 1 calc R . .
C506 C 0.2650(5) 0.4484(2) 0.43531(18) 0.0266(15) Uani 1 1 d . . .
H50M H 0.2851 0.4116 0.4253 0.032 Uiso 1 1 calc R . .
C516 C 0.3535(5) 0.4820(3) 0.42218(19) 0.0391(18) Uani 1 1 d . . .
H51V H 0.4151 0.4619 0.4345 0.059 Uiso 1 1 calc R . .
H51W H 0.3357 0.5183 0.4317 0.059 Uiso 1 1 calc R . .
H51X H 0.3663 0.4874 0.3919 0.059 Uiso 1 1 calc R . .
C526 C 0.1725(5) 0.4789(3) 0.4132(2) 0.0409(18) Uani 1 1 d . . .
H52N H 0.1124 0.4606 0.4238 0.061 Uiso 1 1 calc R . .
H52O H 0.1864 0.4780 0.3833 0.061 Uiso 1 1 calc R . .
H52P H 0.1593 0.5176 0.4184 0.061 Uiso 1 1 calc R . .
C17 C 0.6359(13) 0.4974(9) -0.0429(6) 0.090(3) Uani 0.50 1 d PD C -1
H17A H 0.6986 0.4962 -0.0295 0.135 Uiso 0.50 1 calc PR C -1
H17B H 0.6258 0.5315 -0.0630 0.135 Uiso 0.50 1 calc PR C -1
H17C H 0.6421 0.4650 -0.0573 0.135 Uiso 0.50 1 calc PR C -1
C27 C 0.5456(9) 0.4966(7) -0.0105(5) 0.090(3) Uani 0.50 1 d PGD C -1
C37 C 0.5404(9) 0.4971(5) 0.0320(5) 0.054(2) Uani 0.50 1 d PG C -1
H37A H 0.6011 0.4961 0.0450 0.065 Uiso 0.50 1 calc PR C -1
C47 C 0.4462(11) 0.4991(5) 0.0555(4) 0.065(3) Uani 0.50 1 d PG C -1
H47N H 0.4426 0.4995 0.0846 0.078 Uiso 0.50 1 calc PR C -1
C57 C 0.3573(9) 0.5006(6) 0.0365(4) 0.090(3) Uani 0.50 1 d PG C -1
H57A H 0.2930 0.5020 0.0526 0.108 Uiso 0.50 1 calc PR C -1
C67 C 0.3626(9) 0.5001(5) -0.0060(4) 0.065(3) Uani 0.50 1 d PG C -1
H67A H 0.3018 0.5012 -0.0190 0.078 Uiso 0.50 1 calc PR C -1
C77 C 0.4567(11) 0.4981(6) -0.0295(4) 0.054(2) Uani 0.50 1 d PG C -1
H77A H 0.4603 0.4978 -0.0586 0.065 Uiso 0.50 1 calc PR C -1
C87 C 0.8027(8) 0.0335(5) 0.0213(4) 0.037(3) Uani 0.50 1 d PD D -1
H87A H 0.7643 0.0023 0.0229 0.056 Uiso 0.50 1 calc PR D -1
H87B H 0.7764 0.0639 0.0003 0.056 Uiso 0.50 1 calc PR D -1
H87C H 0.7948 0.0464 0.0484 0.056 Uiso 0.50 1 calc PR D -1
C97 C 0.9159(9) 0.0146(12) 0.0094(9) 0.028(3) Uani 0.50 1 d PGD D -1
C107 C 0.9860(10) 0.0517(12) 0.0059(10) 0.036(4) Uani 0.50 1 d PG D -1
H107 H 0.9635 0.0888 0.0109 0.043 Uiso 0.50 1 calc PR D -1
C117 C 1.0891(10) 0.0346(12) -0.0051(10) 0.039(4) Uani 0.50 1 d PG D -1
H117 H 1.1370 0.0600 -0.0075 0.047 Uiso 0.50 1 calc PR D -1
C127 C 1.1220(9) -0.0196(12) -0.0125(10) 0.028(3) Uani 0.50 1 d PG D -1
H127 H 1.1924 -0.0313 -0.0199 0.034 Uiso 0.50 1 calc PR D -1
C137 C 1.0519(10) -0.0568(12) -0.0089(10) 0.036(4) Uani 0.50 1 d PG D -1
H137 H 1.0744 -0.0939 -0.0140 0.043 Uiso 0.50 1 calc PR D -1
C147 C 0.9488(10) -0.0397(12) 0.0020(10) 0.039(4) Uani 0.50 1 d PG D -1
H147 H 0.9009 -0.0651 0.0045 0.047 Uiso 0.50 1 calc PR D -1
C157 C 0.1587(10) 0.0129(7) 0.3585(4) 0.086(5) Uani 0.721(7) 1 d PD E 1
H15A H 0.1612 0.0023 0.3886 0.129 Uiso 0.721(7) 1 calc PR E 1
H15B H 0.1271 -0.0144 0.3476 0.129 Uiso 0.721(7) 1 calc PR E 1
H15C H 0.1182 0.0497 0.3527 0.129 Uiso 0.721(7) 1 calc PR E 1
C167 C 0.2630(5) 0.0143(3) 0.3386(2) 0.043(3) Uani 0.721(7) 1 d PGD E 1
C177 C 0.3474(6) 0.0010(3) 0.36163(18) 0.052(3) Uani 0.721(7) 1 d PGD E 1
H17D H 0.3380 -0.0090 0.3909 0.062 Uiso 0.721(7) 1 calc PR E 1
C187 C 0.4455(5) 0.0021(4) 0.3418(3) 0.069(4) Uani 0.721(7) 1 d PGD E 1
H18A H 0.5032 -0.0070 0.3576 0.082 Uiso 0.721(7) 1 calc PR E 1
C197 C 0.4592(5) 0.0167(3) 0.2990(3) 0.078(5) Uani 0.721(7) 1 d PGD E 1
H19A H 0.5263 0.0175 0.2855 0.094 Uiso 0.721(7) 1 calc PR E 1
C207 C 0.3748(7) 0.0301(3) 0.27593(19) 0.077(4) Uani 0.721(7) 1 d PGD E 1
H20A H 0.3842 0.0400 0.2466 0.092 Uiso 0.721(7) 1 calc PR E 1
C217 C 0.2767(6) 0.0289(3) 0.2957(2) 0.046(3) Uani 0.721(7) 1 d PGD E 1
H21A H 0.2190 0.0380 0.2800 0.055 Uiso 0.721(7) 1 calc PR E 1
C15' C 0.4883(19) -0.0080(15) 0.3258(11) 0.078(5) Uani 0.279(7) 1 d PD E 5
H15D H 0.5117 -0.0182 0.3537 0.117 Uiso 0.279(7) 1 calc PR E 5
H15E H 0.5171 0.0252 0.3117 0.117 Uiso 0.279(7) 1 calc PR E 5
H15F H 0.5111 -0.0388 0.3099 0.117 Uiso 0.279(7) 1 calc PR E 5
C16' C 0.3756(12) 0.0040(8) 0.3290(7) 0.043(3) Uani 0.279(7) 1 d PGD E 5
C17' C 0.3249(16) 0.0180(9) 0.2931(5) 0.046(3) Uani 0.279(7) 1 d PGD E 5
H17E H 0.3629 0.0230 0.2668 0.055 Uiso 0.279(7) 1 calc PR E 5
C18' C 0.2185(16) 0.0248(11) 0.2958(6) 0.069(4) Uani 0.279(7) 1 d PGD E 5
H18B H 0.1839 0.0344 0.2713 0.082 Uiso 0.279(7) 1 calc PR E 5
C19' C 0.1629(12) 0.0175(11) 0.3344(7) 0.086(5) Uani 0.279(7) 1 d PGD E 5
H19B H 0.0902 0.0221 0.3363 0.103 Uiso 0.279(7) 1 calc PR E 5
C20' C 0.2135(17) 0.0035(11) 0.3703(6) 0.077(4) Uani 0.279(7) 1 d PGD E 5
H20B H 0.1755 -0.0015 0.3967 0.092 Uiso 0.279(7) 1 calc PR E 5
C21' C 0.3199(17) -0.0032(10) 0.3676(5) 0.052(3) Uani 0.279(7) 1 d PGD E 5
H21B H 0.3545 -0.0128 0.3922 0.062 Uiso 0.279(7) 1 calc PR E 5
C227 C 0.6291(8) 0.5223(5) 0.3613(4) 0.045(3) Uani 0.612(8) 1 d PD F 1
H22A H 0.5932 0.5556 0.3455 0.067 Uiso 0.612(8) 1 calc PR F 1
H22B H 0.6208 0.5258 0.3908 0.067 Uiso 0.612(8) 1 calc PR F 1
H22C H 0.6004 0.4895 0.3572 0.067 Uiso 0.612(8) 1 calc PR F 1
C237 C 0.7420(6) 0.5159(5) 0.3461(4) 0.038(3) Uani 0.612(8) 1 d PGD F 1
C247 C 0.8074(8) 0.4705(5) 0.3639(5) 0.042(3) Uani 0.612(8) 1 d PG F 1
H247 H 0.7809 0.4433 0.3845 0.051 Uiso 0.612(8) 1 calc PR F 1
C257 C 0.9118(7) 0.4650(5) 0.3515(4) 0.039(3) Uani 0.612(8) 1 d PG F 1
H257 H 0.9565 0.4341 0.3636 0.047 Uiso 0.612(8) 1 calc PR F 1
C267 C 0.9507(6) 0.5049(5) 0.3214(4) 0.038(3) Uani 0.612(8) 1 d PG F 1
H267 H 1.0220 0.5011 0.3129 0.046 Uiso 0.612(8) 1 calc PR F 1
C277 C 0.8853(7) 0.5502(5) 0.3036(4) 0.042(3) Uani 0.612(8) 1 d PG F 1
H277 H 0.9119 0.5774 0.2830 0.051 Uiso 0.612(8) 1 calc PR F 1
C287 C 0.7809(7) 0.5557(5) 0.3160(4) 0.039(3) Uani 0.612(8) 1 d PG F 1
H287 H 0.7362 0.5867 0.3039 0.047 Uiso 0.612(8) 1 calc PR F 1
C22' C 1.0229(11) 0.5051(7) 0.3096(6) 0.045(3) Uani 0.388(8) 1 d PD F 5
H22D H 1.0595 0.4717 0.3251 0.067 Uiso 0.388(8) 1 calc PR F 5
H22E H 1.0515 0.5379 0.3135 0.067 Uiso 0.388(8) 1 calc PR F 5
H22F H 1.0303 0.5017 0.2800 0.067 Uiso 0.388(8) 1 calc PR F 5
C23' C 0.9101(10) 0.5111(9) 0.3253(7) 0.038(3) Uani 0.388(8) 1 d PGD F 5
C24' C 0.8415(11) 0.5545(8) 0.3072(7) 0.042(3) Uani 0.388(8) 1 d PG F 5
H24' H 0.8657 0.5820 0.2862 0.051 Uiso 0.388(8) 1 calc PR F 5
C25' C 0.7374(11) 0.5577(9) 0.3198(7) 0.039(3) Uani 0.388(8) 1 d PG F 5
H25' H 0.6905 0.5874 0.3074 0.047 Uiso 0.388(8) 1 calc PR F 5
C26' C 0.7020(10) 0.5175(9) 0.3505(8) 0.038(3) Uani 0.388(8) 1 d PG F 5
H26' H 0.6308 0.5196 0.3591 0.046 Uiso 0.388(8) 1 calc PR F 5
C27' C 0.7706(13) 0.4740(9) 0.3686(8) 0.042(3) Uani 0.388(8) 1 d PG F 5
H27' H 0.7464 0.4465 0.3896 0.051 Uiso 0.388(8) 1 calc PR F 5
C28' C 0.8746(12) 0.4708(9) 0.3560(7) 0.039(3) Uani 0.388(8) 1 d PG F 5
H28' H 0.9215 0.4412 0.3684 0.047 Uiso 0.388(8) 1 calc PR F 5

loop_
_atom_site_aniso_label
_atom_site_aniso_U_11
_atom_site_aniso_U_22
_atom_site_aniso_U_33
_atom_site_aniso_U_23
_atom_site_aniso_U_13
_atom_site_aniso_U_12
Co1 0.0149(4) 0.0181(4) 0.0126(4) -0.0006(3) -0.0004(3) -0.0018(3)
Co2 0.0150(4) 0.0157(4) 0.0137(4) -0.0018(3) -0.0012(3) -0.0023(3)
N11 0.014(3) 0.020(3) 0.014(2) -0.006(2) 0.003(2) 0.000(2)
N21 0.017(3) 0.018(3) 0.014(3) -0.003(2) 0.000(2) -0.003(2)
N14 0.012(2) 0.017(3) 0.019(3) -0.006(2) -0.002(2) -0.006(2)
N24 0.022(3) 0.013(3) 0.015(3) -0.003(2) -0.002(2) 0.002(2)
C11 0.024(3) 0.025(3) 0.012(3) -0.002(3) 0.002(3) 0.001(3)
C21 0.020(3) 0.016(3) 0.010(3) -0.002(2) 0.003(2) -0.004(2)
C31 0.017(3) 0.023(3) 0.016(3) -0.005(3) 0.009(3) -0.001(3)
C41 0.014(3) 0.019(3) 0.017(3) -0.001(3) 0.000(3) 0.002(2)
C51 0.021(3) 0.031(4) 0.020(3) 0.002(3) 0.000(3) -0.007(3)
C61 0.038(4) 0.037(4) 0.017(3) 0.010(3) -0.001(3) -0.006(3)
C71 0.032(4) 0.036(4) 0.019(3) 0.007(3) -0.004(3) -0.007(3)
C81 0.048(4) 0.042(4) 0.011(3) -0.004(3) -0.002(3) -0.003(3)
C91 0.017(3) 0.053(5) 0.022(3) -0.001(3) -0.003(3) -0.014(3)
C101 0.017(3) 0.062(5) 0.023(4) -0.009(3) 0.005(3) -0.002(3)
C111 0.033(4) 0.040(4) 0.040(4) -0.001(3) -0.006(3) -0.016(3)
C12 0.026(3) 0.017(3) 0.004(3) 0.000(2) 0.000(2) -0.004(3)
C22 0.024(3) 0.020(3) 0.011(3) -0.003(2) 0.001(3) -0.003(3)
C32 0.025(4) 0.020(3) 0.024(3) -0.001(3) -0.007(3) 0.000(3)
C42 0.032(4) 0.021(3) 0.023(3) -0.001(3) -0.006(3) 0.007(3)
C52 0.037(4) 0.019(3) 0.022(3) -0.007(3) 0.001(3) -0.007(3)
C62 0.024(3) 0.019(3) 0.009(3) 0.001(2) -0.002(3) -0.004(3)
C72 0.022(3) 0.015(3) 0.020(3) -0.003(3) -0.007(3) 0.004(3)
C82 0.030(4) 0.021(4) 0.032(4) -0.005(3) -0.007(3) -0.001(3)
C92 0.027(4) 0.030(4) 0.031(4) -0.003(3) -0.012(3) -0.006(3)
C102 0.019(3) 0.018(3) 0.026(3) -0.008(3) -0.001(3) 0.002(3)
C112 0.034(4) 0.034(4) 0.031(4) -0.008(3) -0.003(3) -0.013(3)
C122 0.057(5) 0.030(4) 0.035(4) -0.003(3) -0.006(4) -0.024(3)
C13 0.011(3) 0.032(4) 0.014(3) 0.009(3) -0.002(2) -0.010(3)
C23 0.019(3) 0.029(4) 0.016(3) 0.003(3) 0.000(3) -0.011(3)
C33 0.026(4) 0.042(4) 0.020(3) 0.001(3) 0.000(3) -0.014(3)
C43 0.021(4) 0.051(5) 0.025(4) 0.014(3) -0.006(3) -0.018(3)
C53 0.013(3) 0.037(4) 0.040(4) 0.008(3) -0.004(3) -0.002(3)
C63 0.018(3) 0.038(4) 0.022(3) 0.010(3) -0.001(3) -0.008(3)
C73 0.021(3) 0.037(4) 0.015(3) 0.000(3) 0.000(3) -0.014(3)
C83 0.037(4) 0.054(5) 0.034(4) -0.013(3) 0.006(3) -0.023(4)
C93 0.032(4) 0.037(4) 0.023(3) -0.005(3) -0.004(3) -0.013(3)
C103 0.029(4) 0.019(3) 0.036(4) -0.004(3) -0.006(3) 0.004(3)
C113 0.032(4) 0.047(5) 0.055(5) -0.018(4) 0.002(4) -0.005(3)
C123 0.030(4) 0.029(4) 0.066(5) -0.002(4) -0.016(4) 0.002(3)
C14 0.016(3) 0.027(4) 0.021(3) -0.004(3) 0.001(3) -0.007(3)
C24 0.011(3) 0.020(3) 0.021(3) -0.001(3) -0.004(3) 0.005(2)
C34 0.013(3) 0.024(3) 0.026(3) -0.005(3) -0.005(3) -0.005(3)
C44 0.016(3) 0.017(3) 0.019(3) 0.000(3) -0.007(3) -0.004(2)
C54 0.027(4) 0.025(4) 0.024(3) -0.004(3) -0.003(3) -0.008(3)
C64 0.014(3) 0.031(4) 0.022(3) -0.002(3) 0.004(3) -0.005(3)
C74 0.016(3) 0.048(4) 0.037(4) -0.018(3) 0.003(3) -0.002(3)
C84 0.057(5) 0.037(4) 0.031(4) -0.006(3) 0.018(4) -0.021(4)
C94 0.033(4) 0.028(4) 0.029(4) -0.011(3) -0.009(3) -0.012(3)
C104 0.040(4) 0.024(4) 0.041(4) -0.002(3) -0.008(3) -0.012(3)
C114 0.034(4) 0.033(4) 0.040(4) -0.017(3) -0.008(3) -0.003(3)
C15 0.017(3) 0.024(3) 0.011(3) 0.001(3) 0.004(2) -0.009(3)
C25 0.011(3) 0.036(4) 0.013(3) -0.002(3) 0.002(2) -0.011(3)
C35 0.024(4) 0.038(4) 0.014(3) 0.002(3) -0.001(3) -0.017(3)
C45 0.040(4) 0.040(4) 0.007(3) -0.009(3) 0.005(3) -0.023(3)
C55 0.038(4) 0.022(4) 0.028(4) -0.012(3) 0.016(3) -0.016(3)
C65 0.024(3) 0.024(3) 0.014(3) -0.002(3) 0.007(3) -0.006(3)
C75 0.020(3) 0.029(4) 0.017(3) 0.004(3) -0.007(3) -0.002(3)
C85 0.029(4) 0.052(5) 0.056(5) -0.001(4) 0.018(4) 0.007(4)
C95 0.033(4) 0.050(5) 0.029(4) 0.005(3) -0.005(3) -0.003(3)
C105 0.027(4) 0.023(3) 0.023(3) -0.005(3) 0.003(3) 0.000(3)
C115 0.031(4) 0.030(4) 0.042(4) -0.005(3) 0.010(3) 0.003(3)
C125 0.037(4) 0.021(3) 0.025(4) -0.002(3) 0.002(3) -0.002(3)
C16 0.025(3) 0.019(3) 0.023(3) -0.006(3) -0.007(3) -0.003(3)
C26 0.023(3) 0.017(3) 0.028(4) -0.009(3) -0.002(3) 0.002(3)
C36 0.044(4) 0.024(4) 0.027(4) -0.007(3) 0.004(3) 0.002(3)
C46 0.050(5) 0.024(4) 0.047(5) -0.014(3) -0.001(4) 0.008(3)
C56 0.043(4) 0.018(4) 0.041(4) 0.000(3) -0.010(4) -0.001(3)
C66 0.026(4) 0.021(3) 0.035(4) -0.006(3) -0.010(3) -0.005(3)
C76 0.031(4) 0.021(3) 0.023(3) -0.009(3) 0.000(3) 0.008(3)
C86 0.050(5) 0.036(4) 0.023(4) -0.009(3) -0.006(3) 0.000(3)
C96 0.048(5) 0.026(4) 0.035(4) -0.006(3) 0.009(3) 0.000(3)
C106 0.040(4) 0.025(4) 0.026(4) 0.002(3) -0.005(3) 0.002(3)
C116 0.051(5) 0.042(5) 0.038(4) 0.003(3) -0.014(4) -0.006(4)
C126 0.051(5) 0.062(5) 0.028(4) 0.004(4) -0.004(4) -0.018(4)
Co3 0.0156(4) 0.0168(4) 0.0137(4) 0.0001(3) 0.0006(3) -0.0047(3)
Co4 0.0142(4) 0.0139(4) 0.0146(4) -0.0029(3) 0.0006(3) -0.0028(3)
N211 0.022(3) 0.023(3) 0.012(3) -0.003(2) -0.002(2) -0.006(2)
N221 0.020(3) 0.014(3) 0.021(3) -0.002(2) -0.004(2) 0.000(2)
N214 0.014(3) 0.014(3) 0.014(2) -0.005(2) 0.005(2) -0.003(2)
N224 0.019(3) 0.012(3) 0.018(3) -0.003(2) 0.001(2) -0.002(2)
C231 0.033(4) 0.034(4) 0.014(3) 0.001(3) 0.011(3) -0.015(3)
C241 0.029(4) 0.026(4) 0.019(3) -0.005(3) 0.002(3) -0.008(3)
C251 0.039(4) 0.030(4) 0.026(4) 0.004(3) -0.002(3) -0.009(3)
C221 0.019(3) 0.037(4) 0.020(3) -0.009(3) 0.002(3) -0.008(3)
C211 0.024(4) 0.060(5) 0.020(4) -0.005(3) 0.004(3) -0.020(3)
C261 0.021(4) 0.140(16) 0.026(4) -0.016(6) 0.011(3) -0.016(6)
C271 0.055(6) 0.059(6) 0.039(11) 0.007(5) -0.013(6) -0.040(5)
C281 0.014(3) 0.058(5) 0.027(4) -0.007(3) 0.003(3) -0.016(3)
C21" 0.024(4) 0.060(5) 0.020(4) -0.005(3) 0.004(3) -0.020(3)
C26" 0.021(4) 0.140(16) 0.026(4) -0.016(6) 0.011(3) -0.016(6)
C27" 0.055(6) 0.059(6) 0.039(11) 0.007(5) -0.013(6) -0.040(5)
C28" 0.014(3) 0.058(5) 0.027(4) -0.007(3) 0.003(3) -0.016(3)
C291 0.054(5) 0.033(4) 0.026(4) 0.002(3) -0.013(3) -0.008(3)
C301 0.070(6) 0.047(5) 0.034(4) 0.011(4) -0.011(4) -0.031(4)
C311 0.055(5) 0.032(4) 0.025(4) 0.011(3) -0.004(3) 0.003(3)
C212 0.014(3) 0.035(4) 0.022(3) 0.004(3) 0.000(3) -0.009(3)
C222 0.017(3) 0.033(4) 0.015(3) -0.003(3) 0.002(3) -0.010(3)
C232 0.017(3) 0.043(4) 0.020(3) -0.002(3) 0.001(3) -0.017(3)
C242 0.015(3) 0.031(4) 0.039(4) 0.002(3) -0.004(3) -0.002(3)
C252 0.015(3) 0.025(4) 0.047(4) -0.004(3) -0.004(3) 0.002(3)
C262 0.010(3) 0.029(4) 0.035(4) -0.006(3) 0.000(3) -0.006(3)
C272 0.030(4) 0.034(4) 0.021(3) -0.005(3) -0.004(3) -0.016(3)
C282 0.034(4) 0.028(4) 0.029(4) -0.011(3) 0.000(3) -0.005(3)
C292 0.046(5) 0.045(4) 0.037(4) -0.010(3) -0.002(4) -0.022(4)
C302 0.022(4) 0.034(4) 0.039(4) -0.018(3) -0.006(3) 0.004(3)
C312 0.031(4) 0.034(4) 0.060(5) -0.014(4) -0.016(4) -0.002(3)
C322 0.026(4) 0.086(6) 0.058(5) -0.045(5) -0.002(4) 0.006(4)
C213 0.025(3) 0.012(3) 0.019(3) 0.001(2) -0.004(3) 0.000(3)
C223 0.024(3) 0.016(3) 0.020(3) 0.004(3) -0.004(3) 0.002(3)
C233 0.036(4) 0.020(4) 0.033(4) 0.000(3) -0.007(3) 0.001(3)
C243 0.047(5) 0.017(4) 0.035(4) 0.006(3) 0.004(3) 0.013(3)
C253 0.063(5) 0.013(3) 0.037(4) -0.009(3) 0.000(4) -0.009(3)
C263 0.037(4) 0.012(3) 0.025(4) -0.003(3) 0.007(3) -0.003(3)
C273 0.028(4) 0.021(3) 0.019(3) -0.004(3) -0.012(3) 0.002(3)
C283 0.043(5) 0.045(5) 0.047(5) -0.010(4) -0.018(4) 0.000(4)
C293 0.026(4) 0.029(4) 0.049(4) -0.010(3) 0.007(3) -0.008(3)
C303 0.040(4) 0.024(4) 0.058(5) -0.017(3) 0.004(4) -0.011(3)
C313 0.049(5) 0.054(5) 0.049(5) 0.002(4) -0.014(4) -0.011(4)
C323 0.102(7) 0.078(6) 0.043(5) -0.014(4) -0.005(5) -0.060(6)
C214 0.020(3) 0.042(4) 0.019(3) -0.009(3) 0.001(3) -0.011(3)
C224 0.017(3) 0.022(3) 0.022(3) -0.004(3) 0.002(3) -0.003(3)
C234 0.004(3) 0.036(4) 0.029(4) -0.008(3) -0.001(3) -0.005(3)
C244 0.024(3) 0.011(3) 0.018(3) 0.000(2) 0.001(3) 0.001(3)
C254 0.018(3) 0.026(4) 0.030(4) -0.013(3) 0.004(3) -0.007(3)
C264 0.027(4) 0.056(5) 0.015(3) -0.013(3) 0.012(3) -0.015(3)
C274 0.030(4) 0.068(5) 0.031(4) -0.014(4) 0.004(3) -0.018(4)
C284 0.043(4) 0.043(4) 0.034(4) 0.000(3) 0.016(3) -0.023(4)
C294 0.025(4) 0.031(4) 0.046(4) -0.019(3) -0.004(3) -0.009(3)
C304 0.026(4) 0.043(4) 0.027(4) -0.008(3) -0.013(3) -0.010(3)
C314 0.024(4) 0.028(4) 0.034(4) -0.008(3) -0.006(3) -0.012(3)
C215 0.013(3) 0.032(4) 0.014(3) -0.008(3) 0.007(3) -0.008(3)
C225 0.016(3) 0.030(4) 0.017(3) -0.006(3) 0.002(3) -0.008(3)
C235 0.016(3) 0.041(4) 0.020(3) -0.003(3) -0.002(3) -0.006(3)
C245 0.023(4) 0.055(5) 0.029(4) -0.024(4) 0.004(3) -0.012(3)
C255 0.025(4) 0.031(4) 0.033(4) -0.016(3) 0.010(3) -0.009(3)
C265 0.019(3) 0.028(4) 0.017(3) -0.005(3) 0.007(3) -0.016(3)
C275 0.028(4) 0.026(4) 0.016(3) 0.003(3) 0.000(3) -0.006(3)
C285 0.033(4) 0.032(4) 0.077(6) -0.001(4) 0.020(4) 0.000(3)
C295 0.055(5) 0.051(5) 0.029(4) 0.014(3) -0.008(4) -0.006(4)
C305 0.028(4) 0.018(3) 0.022(3) -0.005(3) 0.010(3) -0.002(3)
C315 0.046(4) 0.028(4) 0.037(4) -0.004(3) 0.010(3) -0.002(3)
C325 0.028(4) 0.032(4) 0.033(4) -0.009(3) -0.002(3) 0.010(3)
C216 0.015(3) 0.016(3) 0.021(3) -0.005(3) -0.002(3) -0.005(2)
C226 0.019(3) 0.022(3) 0.018(3) -0.006(3) -0.006(3) -0.003(3)
C236 0.030(4) 0.028(4) 0.016(3) -0.010(3) -0.001(3) -0.006(3)
C246 0.032(4) 0.023(4) 0.030(4) -0.019(3) 0.004(3) 0.001(3)
C256 0.031(4) 0.017(3) 0.022(3) -0.005(3) 0.001(3) 0.007(3)
C266 0.026(4) 0.021(3) 0.022(3) 0.005(3) -0.005(3) -0.008(3)
C276 0.024(3) 0.017(3) 0.021(3) -0.002(3) 0.001(3) -0.003(3)
C286 0.032(4) 0.040(4) 0.020(3) -0.008(3) 0.001(3) -0.002(3)
C296 0.040(4) 0.033(4) 0.024(4) -0.004(3) 0.005(3) -0.005(3)
C306 0.033(4) 0.020(3) 0.017(3) 0.001(3) 0.000(3) 0.005(3)
C316 0.051(5) 0.034(4) 0.041(4) 0.010(3) 0.003(4) -0.014(4)
C326 0.049(5) 0.046(5) 0.027(4) -0.008(3) -0.008(3) 0.003(4)
Co5 0.0148(4) 0.0172(4) 0.0158(4) -0.0021(3) -0.0012(3) -0.0024(3)
Co6 0.0140(4) 0.0207(5) 0.0151(4) -0.0051(3) 0.0002(3) -0.0054(3)
N411 0.019(3) 0.022(3) 0.011(2) -0.002(2) -0.001(2) -0.002(2)
N421 0.021(3) 0.011(3) 0.020(3) -0.007(2) -0.004(2) 0.000(2)
N414 0.021(3) 0.017(3) 0.013(3) -0.001(2) -0.004(2) -0.004(2)
C411 0.024(3) 0.026(4) 0.022(3) 0.003(3) -0.001(3) -0.008(3)
C421 0.025(3) 0.022(3) 0.011(3) 0.002(3) 0.002(3) -0.007(3)
C431 0.030(4) 0.026(4) 0.010(3) -0.002(3) 0.010(3) -0.006(3)
C441 0.034(4) 0.013(3) 0.015(3) -0.006(2) 0.001(3) 0.000(3)
C461 0.021(4) 0.038(4) 0.025(3) 0.000(3) 0.004(3) -0.011(3)
C471 0.040(5) 0.037(5) 0.066(5) 0.008(4) -0.016(4) -0.018(4)
C481 0.018(4) 0.088(6) 0.025(4) -0.007(4) 0.004(3) -0.004(4)
C451 0.021(5) 0.025(4) 0.015(3) 0.003(3) -0.005(3) 0.000(3)
C491 0.036(13) 0.041(5) 0.010(8) -0.002(5) 0.004(9) 0.006(7)
C501 0.042(7) 0.035(7) 0.022(3) 0.007(4) -0.004(4) 0.003(3)
C511 0.042(7) 0.035(7) 0.022(3) 0.007(4) -0.004(4) 0.003(3)
C45" 0.021(5) 0.025(4) 0.015(3) 0.003(3) -0.005(3) 0.000(3)
C49" 0.036(13) 0.041(5) 0.010(8) -0.002(5) 0.004(9) 0.006(7)
C50" 0.042(7) 0.035(7) 0.022(3) 0.007(4) -0.004(4) 0.003(3)
C51" 0.042(7) 0.035(7) 0.022(3) 0.007(4) -0.004(4) 0.003(3)
C412 0.009(3) 0.020(3) 0.017(3) -0.001(3) 0.004(2) -0.005(2)
C422 0.012(3) 0.026(4) 0.017(3) 0.000(3) 0.004(3) -0.009(3)
C432 0.018(3) 0.032(4) 0.020(3) -0.003(3) -0.003(3) -0.008(3)
C442 0.025(4) 0.026(4) 0.030(4) 0.013(3) -0.011(3) -0.008(3)
C452 0.020(3) 0.017(3) 0.035(4) 0.008(3) 0.000(3) -0.004(3)
C462 0.015(3) 0.019(3) 0.025(3) -0.001(3) -0.003(3) -0.008(3)
C472 0.025(4) 0.028(4) 0.017(3) -0.009(3) 0.007(3) -0.009(3)
C482 0.049(5) 0.043(5) 0.057(5) -0.014(4) -0.007(4) -0.021(4)
C492 0.045(5) 0.041(5) 0.063(5) -0.015(4) 0.016(4) -0.014(4)
C502 0.021(3) 0.019(3) 0.035(4) -0.003(3) -0.005(3) 0.003(3)
C512 0.036(4) 0.043(5) 0.054(5) -0.027(4) 0.004(4) -0.005(3)
C522 0.017(3) 0.023(4) 0.051(4) -0.011(3) -0.006(3) -0.002(3)
C413 0.034(4) 0.017(3) 0.012(3) -0.003(2) -0.006(3) -0.001(3)
C423 0.025(4) 0.027(4) 0.024(3) -0.011(3) -0.010(3) 0.005(3)
C433 0.031(4) 0.042(5) 0.045(4) -0.013(4) -0.018(3) 0.016(3)
C443 0.050(5) 0.028(4) 0.054(5) -0.010(4) -0.017(4) 0.018(4)
C453 0.055(5) 0.015(3) 0.031(4) -0.006(3) -0.006(4) 0.005(3)
C463 0.036(4) 0.019(3) 0.015(3) -0.003(3) 0.002(3) -0.005(3)
C473 0.030(4) 0.023(4) 0.011(5) -0.005(4) -0.009(5) 0.004(4)
C483 0.016(4) 0.028(5) 0.048(7) -0.002(5) -0.010(5) -0.002(4)
C493 0.061(7) 0.026(6) 0.052(8) -0.009(5) -0.033(6) -0.002(5)
C47' 0.030(4) 0.023(4) 0.011(5) -0.005(4) -0.009(5) 0.004(4)
C48' 0.016(4) 0.028(5) 0.048(7) -0.002(5) -0.010(5) -0.002(4)
C49' 0.061(7) 0.026(6) 0.052(8) -0.009(5) -0.033(6) -0.002(5)
C503 0.038(4) 0.025(4) 0.042(4) -0.014(3) 0.006(3) -0.012(3)
C513 0.072(10) 0.055(8) 0.054(6) 0.006(6) -0.025(7) -0.034(7)
C523 0.042(5) 0.094(7) 0.037(5) 0.000(4) -0.007(4) -0.028(4)
C50Z 0.038(4) 0.025(4) 0.042(4) -0.014(3) 0.006(3) -0.012(3)
C51Z 0.072(10) 0.055(8) 0.054(6) 0.006(6) -0.025(7) -0.034(7)
C52Z 0.042(5) 0.094(7) 0.037(5) 0.000(4) -0.007(4) -0.028(4)
C414 0.017(3) 0.038(4) 0.023(3) -0.006(3) 0.005(3) -0.012(3)
C424 0.020(3) 0.019(3) 0.018(3) -0.002(3) 0.003(3) -0.005(3)
C434 0.016(3) 0.025(4) 0.026(3) -0.009(3) -0.005(3) -0.008(3)
C444 0.012(3) 0.021(3) 0.022(3) 0.001(3) -0.003(3) -0.006(3)
C454 0.015(3) 0.027(4) 0.024(3) -0.008(3) -0.001(3) -0.003(3)
C464 0.030(4) 0.055(5) 0.018(3) -0.009(3) 0.011(3) -0.021(3)
C474 0.017(4) 0.069(5) 0.035(4) -0.022(4) 0.013(3) -0.013(3)
C484 0.038(4) 0.047(5) 0.027(4) -0.011(3) 0.016(3) -0.022(3)
C494 0.028(4) 0.031(4) 0.022(3) -0.003(3) -0.011(3) -0.010(3)
C504 0.025(4) 0.033(4) 0.031(4) -0.009(3) -0.003(3) -0.014(3)
C514 0.024(4) 0.027(4) 0.034(4) -0.017(3) -0.007(3) -0.010(3)
C415 0.019(3) 0.031(4) 0.018(3) -0.013(3) 0.009(3) -0.013(3)
C425 0.013(3) 0.040(4) 0.018(3) -0.004(3) 0.005(3) -0.010(3)
C435 0.022(4) 0.070(5) 0.018(4) -0.014(4) 0.005(3) -0.016(4)
C445 0.027(4) 0.064(5) 0.028(4) -0.021(4) 0.004(3) -0.019(4)
C455 0.028(4) 0.043(4) 0.031(4) -0.018(3) 0.008(3) -0.014(3)
C465 0.014(3) 0.029(4) 0.019(3) -0.010(3) 0.006(3) -0.005(3)
C475 0.018(3) 0.045(4) 0.016(3) -0.002(3) -0.005(3) -0.007(3)
C485 0.030(4) 0.037(4) 0.055(5) -0.002(4) 0.001(4) 0.002(3)
C495 0.062(5) 0.061(5) 0.025(4) 0.011(4) -0.008(4) -0.026(4)
C505 0.025(4) 0.023(4) 0.037(4) -0.014(3) 0.010(3) 0.000(3)
C515 0.042(4) 0.027(4) 0.040(4) -0.011(3) 0.013(3) -0.004(3)
C525 0.030(4) 0.039(4) 0.050(5) -0.019(4) 0.013(3) -0.002(3)
C416 0.010(3) 0.022(3) 0.023(3) -0.007(3) 0.001(3) -0.010(2)
N424 0.016(3) 0.022(3) 0.018(3) -0.007(2) -0.001(2) -0.002(2)
C426 0.016(3) 0.023(3) 0.021(3) -0.006(3) 0.002(3) -0.001(3)
C436 0.019(3) 0.030(4) 0.023(3) 0.000(3) -0.001(3) -0.004(3)
C446 0.023(4) 0.023(4) 0.039(4) -0.012(3) -0.006(3) 0.002(3)
C456 0.033(4) 0.013(3) 0.036(4) -0.002(3) -0.006(3) 0.000(3)
C466 0.023(3) 0.018(3) 0.024(3) -0.002(3) -0.006(3) -0.006(3)
C476 0.030(4) 0.023(3) 0.013(3) 0.001(3) 0.005(3) -0.003(3)
C486 0.044(5) 0.032(4) 0.055(5) 0.003(4) 0.024(4) -0.005(3)
C496 0.047(5) 0.048(5) 0.023(4) -0.004(3) -0.002(3) 0.013(4)
C506 0.039(4) 0.016(3) 0.025(4) 0.001(3) -0.010(3) -0.004(3)
C516 0.033(4) 0.054(5) 0.027(4) 0.010(3) -0.004(3) -0.013(3)
C526 0.041(4) 0.050(5) 0.034(4) 0.008(3) -0.014(3) -0.016(4)
C17 0.074(7) 0.035(5) 0.164(12) -0.021(6) -0.007(7) -0.013(5)
C27 0.074(7) 0.035(5) 0.164(12) -0.021(6) -0.007(7) -0.013(5)
C37 0.065(6) 0.027(5) 0.079(7) -0.010(4) -0.041(5) -0.004(4)
C47 0.089(11) 0.038(7) 0.067(9) 0.002(6) -0.009(8) -0.014(7)
C57 0.074(7) 0.035(5) 0.164(12) -0.021(6) -0.007(7) -0.013(5)
C67 0.089(11) 0.038(7) 0.067(9) 0.002(6) -0.009(8) -0.014(7)
C77 0.065(6) 0.027(5) 0.079(7) -0.010(4) -0.041(5) -0.004(4)
C87 0.037(9) 0.045(9) 0.030(8) -0.004(7) 0.000(7) -0.014(7)
C97 0.017(12) 0.039(7) 0.028(6) -0.010(5) -0.002(11) 0.007(11)
C107 0.034(13) 0.030(7) 0.045(7) -0.013(5) -0.011(11) 0.003(10)
C117 0.045(12) 0.034(7) 0.038(7) -0.007(5) -0.009(11) 0.001(11)
C127 0.017(12) 0.039(7) 0.028(6) -0.010(5) -0.002(11) 0.007(11)
C137 0.034(13) 0.030(7) 0.045(7) -0.013(5) -0.011(11) 0.003(10)
C147 0.045(12) 0.034(7) 0.038(7) -0.007(5) -0.009(11) 0.001(11)
C157 0.078(8) 0.086(9) 0.107(14) -0.064(10) 0.026(9) -0.023(7)
C167 0.053(7) 0.021(5) 0.059(7) -0.009(4) 0.003(6) -0.014(5)
C177 0.070(8) 0.049(6) 0.042(6) -0.013(4) -0.017(6) -0.010(6)
C187 0.070(10) 0.057(8) 0.087(10) -0.029(7) -0.018(8) -0.008(7)
C197 0.091(11) 0.050(10) 0.099(13) -0.031(8) 0.039(10) -0.041(8)
C207 0.132(13) 0.056(8) 0.055(8) -0.007(6) -0.005(9) -0.052(9)
C217 0.063(11) 0.032(6) 0.044(6) 0.007(4) -0.022(6) -0.012(6)
C15' 0.091(11) 0.050(10) 0.099(13) -0.031(8) 0.039(10) -0.041(8)
C16' 0.053(7) 0.021(5) 0.059(7) -0.009(4) 0.003(6) -0.014(5)
C17' 0.063(11) 0.032(6) 0.044(6) 0.007(4) -0.022(6) -0.012(6)
C18' 0.070(10) 0.057(8) 0.087(10) -0.029(7) -0.018(8) -0.008(7)
C19' 0.078(8) 0.086(9) 0.107(14) -0.064(10) 0.026(9) -0.023(7)
C20' 0.132(13) 0.056(8) 0.055(8) -0.007(6) -0.005(9) -0.052(9)
C21' 0.070(8) 0.049(6) 0.042(6) -0.013(4) -0.017(6) -0.010(6)
C227 0.046(6) 0.034(6) 0.045(6) 0.002(5) 0.011(5) 0.005(5)
C237 0.039(9) 0.033(3) 0.045(5) -0.018(3) -0.021(7) 0.015(6)
C247 0.057(9) 0.024(3) 0.045(5) -0.006(3) -0.018(7) 0.009(6)
C257 0.058(9) 0.021(3) 0.030(4) 0.001(3) -0.013(7) 0.018(5)
C267 0.039(9) 0.033(3) 0.045(5) -0.018(3) -0.021(7) 0.015(6)
C277 0.057(9) 0.024(3) 0.045(5) -0.006(3) -0.018(7) 0.009(6)
C287 0.058(9) 0.021(3) 0.030(4) 0.001(3) -0.013(7) 0.018(5)
C22' 0.046(6) 0.034(6) 0.045(6) 0.002(5) 0.011(5) 0.005(5)
C23' 0.039(9) 0.033(3) 0.045(5) -0.018(3) -0.021(7) 0.015(6)
C24' 0.057(9) 0.024(3) 0.045(5) -0.006(3) -0.018(7) 0.009(6)
C25' 0.058(9) 0.021(3) 0.030(4) 0.001(3) -0.013(7) 0.018(5)
C26' 0.039(9) 0.033(3) 0.045(5) -0.018(3) -0.021(7) 0.015(6)
C27' 0.057(9) 0.024(3) 0.045(5) -0.006(3) -0.018(7) 0.009(6)
C28' 0.058(9) 0.021(3) 0.030(4) 0.001(3) -0.013(7) 0.018(5)

loop_
_atom_type_symbol
_atom_type_description
_atom_type_scat_dispersion_real
_atom_type_scat_dispersion_imag
_atom_type_scat_source
C C 0.0033 0.0016 'International Tables Vol C Tables 4.2.6.8 and 6.1.1.4'
H H 0.0000 0.0000 'International Tables Vol C Tables 4.2.6.8 and 6.1.1.4'
N N 0.0061 0.0033 'International Tables Vol C Tables 4.2.6.8 and 6.1.1.4'
Co Co 0.3494 0.9721 'International Tables Vol C Tables 4.2.6.8 and 6.1.1.4'

loop_
_geom_angle_atom_site_label_1
_geom_angle_atom_site_label_2
_geom_angle_atom_site_label_3
_geom_angle
N11 Co1 N21 96.53(18)
N11 Co1 Co2 129.27(13)
N21 Co1 Co2 134.17(13)
N11 Co1 H1 121.9(17)
N21 Co1 H1 125.7(17)
Co2 Co1 H1 34.5(17)
N11 Co1 H2 124.7(18)
N21 Co1 H2 119.4(18)
Co2 Co1 H2 36.2(18)
H1 Co1 H2 70(2)
N24 Co2 N14 95.32(18)
N24 Co2 Co1 130.89(13)
N14 Co2 Co1 133.12(13)
N24 Co2 H1 170(2)
N14 Co2 H1 89(2)
Co1 Co2 H1 44(2)
N24 Co2 H2 94.1(19)
N14 Co2 H2 170.1(19)
Co1 Co2 H2 38.2(19)
H1 Co2 H2 82(3)
C21 N11 C12 118.7(4)
C21 N11 Co1 115.8(4)
C12 N11 Co1 125.2(3)
C41 N21 C13 122.0(5)
C41 N21 Co1 121.0(4)
C13 N21 Co1 116.3(3)
C24 N14 C15 121.0(4)
C24 N14 Co2 122.6(4)
C15 N14 Co2 116.4(3)
C44 N24 C16 120.4(4)
C44 N24 Co2 120.3(3)
C16 N24 Co2 118.6(4)
C71 C11 C81 106.0(5)
C71 C11 C61 108.0(5)
C81 C11 C61 108.1(5)
C71 C11 C21 116.2(5)
C81 C11 C21 108.2(4)
C61 C11 C21 110.1(5)
N11 C21 C31 122.9(5)
N11 C21 C11 124.6(5)
C31 C21 C11 112.5(4)
C21 C31 C41 131.8(5)
C21 C31 H31A 114.1
C41 C31 H31A 114.1
N21 C41 C31 120.2(5)
N21 C41 C51 126.9(5)
C31 C41 C51 112.8(5)
C101 C51 C91 106.1(5)
C101 C51 C111 108.6(5)
C91 C51 C111 106.6(5)
C101 C51 C41 110.5(5)
C91 C51 C41 119.3(5)
C111 C51 C41 105.3(5)
C11 C61 H61A 109.5
C11 C61 H61B 109.5
H61A C61 H61B 109.5
C11 C61 H61C 109.5
H61A C61 H61C 109.5
H61B C61 H61C 109.5
C11 C71 H71A 109.5
C11 C71 H71B 109.5
H71A C71 H71B 109.5
C11 C71 H71C 109.5
H71A C71 H71C 109.5
H71B C71 H71C 109.5
C11 C81 H81A 109.5
C11 C81 H81B 109.5
H81A C81 H81B 109.5
C11 C81 H81C 109.5
H81A C81 H81C 109.5
H81B C81 H81C 109.5
C51 C91 H91A 109.5
C51 C91 H91B 109.5
H91A C91 H91B 109.5
C51 C91 H91C 109.5
H91A C91 H91C 109.5
H91B C91 H91C 109.5
C51 C101 H10A 109.5
C51 C101 H10B 109.5
H10A C101 H10B 109.5
C51 C101 H10C 109.5
H10A C101 H10C 109.5
H10B C101 H10C 109.5
C51 C111 H11A 109.5
C51 C111 H11B 109.5
H11A C111 H11B 109.5
C51 C111 H11C 109.5
H11A C111 H11C 109.5
H11B C111 H11C 109.5
C22 C12 C62 119.6(5)
C22 C12 N11 121.4(5)
C62 C12 N11 119.0(5)
C32 C22 C12 119.2(5)
C32 C22 C72 118.6(5)
C12 C22 C72 122.2(5)
C42 C32 C22 121.5(6)
C42 C32 H32A 119.3
C22 C32 H32A 119.3
C32 C42 C52 119.2(6)
C32 C42 H42A 120.4
C52 C42 H42A 120.4
C42 C52 C62 122.2(5)
C42 C52 H52A 118.9
C62 C52 H52A 118.9
C52 C62 C12 118.1(5)
C52 C62 C102 119.5(5)
C12 C62 C102 122.2(5)
C22 C72 C82 109.4(4)
C22 C72 C92 113.8(5)
C82 C72 C92 109.9(5)
C22 C72 H72A 107.8
C82 C72 H72A 107.8
C92 C72 H72A 107.8
C72 C82 H82A 109.5
C72 C82 H82B 109.5
H82A C82 H82B 109.5
C72 C82 H82C 109.5
H82A C82 H82C 109.5
H82B C82 H82C 109.5
C72 C92 H92A 109.5
C72 C92 H92B 109.5
H92A C92 H92B 109.5
C72 C92 H92C 109.5
H92A C92 H92C 109.5
H92B C92 H92C 109.5
C62 C102 C112 108.5(5)
C62 C102 C122 115.0(5)
C112 C102 C122 108.5(5)
C62 C102 H10D 108.2
C112 C102 H10D 108.2
C122 C102 H10D 108.2
C102 C112 H11D 109.5
C102 C112 H11E 109.5
H11D C112 H11E 109.5
C102 C112 H11F 109.5
H11D C112 H11F 109.5
H11E C112 H11F 109.5
C102 C122 H12A 109.5
C102 C122 H12B 109.5
H12A C122 H12B 109.5
C102 C122 H12C 109.5
H12A C122 H12C 109.5
H12B C122 H12C 109.5
C63 C13 C23 121.7(5)
C63 C13 N21 118.0(5)
C23 C13 N21 120.3(5)
C33 C23 C13 117.5(6)
C33 C23 C73 120.0(5)
C13 C23 C73 122.4(5)
C43 C33 C23 121.2(6)
C43 C33 H33A 119.4
C23 C33 H33A 119.4
C53 C43 C33 120.1(6)
C53 C43 H43A 119.9
C33 C43 H43A 119.9
C43 C53 C63 121.4(6)
C43 C53 H53A 119.3
C63 C53 H53A 119.3
C53 C63 C13 117.9(6)
C53 C63 C103 119.4(6)
C13 C63 C103 122.7(5)
C23 C73 C93 110.4(5)
C23 C73 C83 113.5(5)
C93 C73 C83 109.4(5)
C23 C73 H73A 107.8
C93 C73 H73A 107.8
C83 C73 H73A 107.8
C73 C83 H83A 109.5
C73 C83 H83B 109.5
H83A C83 H83B 109.5
C73 C83 H83C 109.5
H83A C83 H83C 109.5
H83B C83 H83C 109.5
C73 C93 H93A 109.5
C73 C93 H93B 109.5
H93A C93 H93B 109.5
C73 C93 H93C 109.5
H93A C93 H93C 109.5
H93B C93 H93C 109.5
C63 C103 C123 110.0(5)
C63 C103 C113 114.1(5)
C123 C103 C113 109.0(5)
C63 C103 H10E 107.9
C123 C103 H10E 107.9
C113 C103 H10E 107.9
C103 C113 H11G 109.5
C103 C113 H11H 109.5
H11G C113 H11H 109.5
C103 C113 H11I 109.5
H11G C113 H11I 109.5
H11H C113 H11I 109.5
C103 C123 H12D 109.5
C103 C123 H12E 109.5
H12D C123 H12E 109.5
C103 C123 H12F 109.5
H12D C123 H12F 109.5
H12E C123 H12F 109.5
C64 C14 C84 104.4(5)
C64 C14 C74 107.0(5)
C84 C14 C74 109.8(5)
C64 C14 C24 120.0(5)
C84 C14 C24 107.6(5)
C74 C14 C24 107.8(5)
N14 C24 C34 120.9(5)
N14 C24 C14 127.3(5)
C34 C24 C14 111.8(5)
C44 C34 C24 130.6(5)
C44 C34 H34A 114.7
C24 C34 H34A 114.7
N24 C44 C34 121.6(5)
N24 C44 C54 125.0(5)
C34 C44 C54 113.2(5)
C104 C54 C94 107.4(5)
C104 C54 C114 105.6(5)
C94 C54 C114 107.5(5)
C104 C54 C44 113.1(5)
C94 C54 C44 105.0(4)
C114 C54 C44 117.7(5)
C14 C64 H64A 109.5
C14 C64 H64B 109.5
H64A C64 H64B 109.5
C14 C64 H64C 109.5
H64A C64 H64C 109.5
H64B C64 H64C 109.5
C14 C74 H74A 109.5
C14 C74 H74B 109.5
H74A C74 H74B 109.5
C14 C74 H74C 109.5
H74A C74 H74C 109.5
H74B C74 H74C 109.5
C14 C84 H84A 109.5
C14 C84 H84B 109.5
H84A C84 H84B 109.5
C14 C84 H84C 109.5
H84A C84 H84C 109.5
H84B C84 H84C 109.5
C54 C94 H94A 109.5
C54 C94 H94B 109.5
H94A C94 H94B 109.5
C54 C94 H94C 109.5
H94A C94 H94C 109.5
H94B C94 H94C 109.5
C54 C104 H10F 109.5
C54 C104 H10G 109.5
H10F C104 H10G 109.5
C54 C104 H10H 109.5
H10F C104 H10H 109.5
H10G C104 H10H 109.5
C54 C114 H11J 109.5
C54 C114 H11K 109.5
H11J C114 H11K 109.5
C54 C114 H11L 109.5
H11J C114 H11L 109.5
H11K C114 H11L 109.5
C65 C15 C25 120.2(5)
C65 C15 N14 119.8(5)
C25 C15 N14 120.0(5)
C35 C25 C15 118.6(6)
C35 C25 C75 120.4(5)
C15 C25 C75 121.0(5)
C45 C35 C25 122.2(6)
C45 C35 H35A 118.9
C25 C35 H35A 118.9
C35 C45 C55 119.9(5)
C35 C45 H45A 120.1
C55 C45 H45A 120.1
C45 C55 C65 120.7(6)
C45 C55 H55A 119.7
C65 C55 H55A 119.7
C15 C65 C55 118.5(6)
C15 C65 C105 123.8(5)
C55 C65 C105 117.7(5)
C25 C75 C95 114.2(5)
C25 C75 C85 109.5(5)
C95 C75 C85 110.0(5)
C25 C75 H75A 107.6
C95 C75 H75A 107.6
C85 C75 H75A 107.6
C75 C85 H85A 109.5
C75 C85 H85B 109.5
H85A C85 H85B 109.5
C75 C85 H85C 109.5
H85A C85 H85C 109.5
H85B C85 H85C 109.5
C75 C95 H95A 109.5
C75 C95 H95B 109.5
H95A C95 H95B 109.5
C75 C95 H95C 109.5
H95A C95 H95C 109.5
H95B C95 H95C 109.5
C65 C105 C125 110.2(5)
C65 C105 C115 113.4(5)
C125 C105 C115 109.8(5)
C65 C105 H10I 107.7
C125 C105 H10I 107.7
C115 C105 H10I 107.7
C105 C115 H11M 109.5
C105 C115 H11N 109.5
H11M C115 H11N 109.5
C105 C115 H11O 109.5
H11M C115 H11O 109.5
H11N C115 H11O 109.5
C105 C125 H12G 109.5
C105 C125 H12H 109.5
H12G C125 H12H 109.5
C105 C125 H12I 109.5
H12G C125 H12I 109.5
H12H C125 H12I 109.5
C66 C16 C26 119.7(5)
C66 C16 N24 118.1(5)
C26 C16 N24 122.2(5)
C36 C26 C16 118.8(6)
C36 C26 C76 117.6(5)
C16 C26 C76 123.6(5)
C46 C36 C26 121.2(6)
C46 C36 H36A 119.4
C26 C36 H36A 119.4
C56 C46 C36 120.2(6)
C56 C46 H46A 119.9
C36 C46 H46A 119.9
C46 C56 C66 121.0(6)
C46 C56 H56A 119.5
C66 C56 H56A 119.5
C56 C66 C16 119.0(6)
C56 C66 C106 118.1(6)
C16 C66 C106 122.9(5)
C26 C76 C96 112.1(5)
C26 C76 C86 111.9(5)
C96 C76 C86 108.9(5)
C26 C76 H76A 107.9
C96 C76 H76A 107.9
C86 C76 H76A 107.9
C76 C86 H86A 109.5
C76 C86 H86B 109.5
H86A C86 H86B 109.5
C76 C86 H86C 109.5
H86A C86 H86C 109.5
H86B C86 H86C 109.5
C76 C96 H96A 109.5
C76 C96 H96B 109.5
H96A C96 H96B 109.5
C76 C96 H96C 109.5
H96A C96 H96C 109.5
H96B C96 H96C 109.5
C66 C106 C126 113.0(5)
C66 C106 C116 112.4(5)
C126 C106 C116 108.0(5)
C66 C106 H10J 107.7
C126 C106 H10J 107.7
C116 C106 H10J 107.7
C106 C116 H11P 109.5
C106 C116 H11Q 109.5
H11P C116 H11Q 109.5
C106 C116 H11R 109.5
H11P C116 H11R 109.5
H11Q C116 H11R 109.5
C106 C126 H12J 109.5
C106 C126 H12K 109.5
H12J C126 H12K 109.5
C106 C126 H12L 109.5
H12J C126 H12L 109.5
H12K C126 H12L 109.5
N221 Co3 N211 95.97(19)
N221 Co3 Co4 129.12(14)
N211 Co3 Co4 134.90(14)
N221 Co3 H3 119.8(18)
N211 Co3 H3 126.2(18)
Co4 Co3 H3 34.7(18)
N221 Co3 H4 135.8(19)
N211 Co3 H4 111.3(19)
Co4 Co3 H4 38.2(19)
H3 Co3 H4 71(2)
N224 Co4 N214 95.44(18)
N224 Co4 Co3 131.49(13)
N214 Co4 Co3 132.49(13)
N224 Co4 H3 170(2)
N214 Co4 H3 93(2)
Co3 Co4 H3 40(2)
N224 Co4 H4 98.5(18)
N214 Co4 H4 162.2(19)
Co3 Co4 H4 37.0(18)
H3 Co4 H4 75(3)
C221 N211 C212 122.5(5)
C221 N211 Co3 121.7(4)
C212 N211 Co3 115.6(3)
C241 N221 C213 120.8(5)
C241 N221 Co3 118.1(4)
C213 N221 Co3 120.8(3)
C224 N214 C215 120.6(4)
C224 N214 Co4 124.1(4)
C215 N214 Co4 115.2(3)
C244 N224 C216 118.7(4)
C244 N224 Co4 120.5(3)
C216 N224 Co4 119.8(3)
C241 C231 C221 132.3(5)
C241 C231 H23A 113.8
C221 C231 H23A 113.8
N221 C241 C231 121.2(5)
N221 C241 C251 123.5(5)
C231 C241 C251 114.9(5)
C311 C251 C291 108.7(5)
C311 C251 C301 106.3(5)
C291 C251 C301 107.1(5)
C311 C251 C241 118.7(5)
C291 C251 C241 104.8(5)
C301 C251 C241 110.7(5)
N211 C221 C231 119.9(5)
N211 C221 C211 127.5(6)
C231 C221 C211 112.5(5)
N211 C221 C21" 127.2(9)
C231 C221 C21" 112.7(9)
C261 C211 C281 106.9(7)
C261 C211 C271 108.3(7)
C281 C211 C271 105.6(7)
C261 C211 C221 110.1(7)
C281 C211 C221 119.4(6)
C271 C211 C221 106.1(7)
C26" C21" C27" 108(2)
C26" C21" C221 111(2)
C27" C21" C221 105(2)
C21" C26" H26D 109.5
C21" C26" H26E 109.5
H26D C26" H26E 109.5
C21" C26" H26F 109.5
H26D C26" H26F 109.5
H26E C26" H26F 109.5
C21" C27" H27D 109.5
C21" C27" H27E 109.5
H27D C27" H27E 109.5
C21" C27" H27F 109.5
H27D C27" H27F 109.5
H27E C27" H27F 109.5
C251 C291 H29A 109.5
C251 C291 H29B 109.5
H29A C291 H29B 109.5
C251 C291 H29C 109.5
H29A C291 H29C 109.5
H29B C291 H29C 109.5
C251 C301 H30A 109.5
C251 C301 H30B 109.5
H30A C301 H30B 109.5
C251 C301 H30C 109.5
H30A C301 H30C 109.5
H30B C301 H30C 109.5
C251 C311 H31B 109.5
C251 C311 H31C 109.5
H31B C311 H31C 109.5
C251 C311 H31D 109.5
H31B C311 H31D 109.5
H31C C311 H31D 109.5
C262 C212 C222 119.6(6)
C262 C212 N211 118.4(5)
C222 C212 N211 122.0(6)
C232 C222 C212 119.3(6)
C232 C222 C272 120.2(5)
C212 C222 C272 120.6(5)
C222 C232 C242 120.8(6)
C222 C232 H23B 119.6
C242 C232 H23B 119.6
C252 C242 C232 120.0(6)
C252 C242 H24A 120.0
C232 C242 H24A 120.0
C262 C252 C242 120.6(6)
C262 C252 H25A 119.7
C242 C252 H25A 119.7
C252 C262 C212 119.7(6)
C252 C262 C302 118.5(6)
C212 C262 C302 121.8(6)
C222 C272 C282 109.6(5)
C222 C272 C292 112.7(5)
C282 C272 C292 109.4(5)
C222 C272 H27G 108.3
C282 C272 H27G 108.3
C292 C272 H27G 108.3
C272 C282 H28G 109.5
C272 C282 H28H 109.5
H28G C282 H28H 109.5
C272 C282 H28I 109.5
H28G C282 H28I 109.5
H28H C282 H28I 109.5
C272 C292 H29D 109.5
C272 C292 H29E 109.5
H29D C292 H29E 109.5
C272 C292 H29F 109.5
H29D C292 H29F 109.5
H29E C292 H29F 109.5
C312 C302 C262 110.0(5)
C312 C302 C322 109.0(5)
C262 C302 C322 113.0(5)
C312 C302 H30D 108.2
C262 C302 H30D 108.2
C322 C302 H30D 108.2
C302 C312 H31E 109.5
C302 C312 H31F 109.5
H31E C312 H31F 109.5
C302 C312 H31G 109.5
H31E C312 H31G 109.5
H31F C312 H31G 109.5
C302 C322 H32B 109.5
C302 C322 H32C 109.5
H32B C322 H32C 109.5
C302 C322 H32D 109.5
H32B C322 H32D 109.5
H32C C322 H32D 109.5
C223 C213 C263 120.8(5)
C223 C213 N221 121.1(5)
C263 C213 N221 118.0(5)
C213 C223 C233 118.6(5)
C213 C223 C273 123.2(5)
C233 C223 C273 118.3(5)
C243 C233 C223 121.8(6)
C243 C233 H23C 119.1
C223 C233 H23C 119.1
C233 C243 C253 119.1(6)
C233 C243 H24B 120.4
C253 C243 H24B 120.4
C243 C253 C263 121.3(6)
C243 C253 H25B 119.4
C263 C253 H25B 119.4
C253 C263 C213 118.2(6)
C253 C263 C303 119.2(5)
C213 C263 C303 122.6(5)
C223 C273 C293 111.2(5)
C223 C273 C283 112.2(5)
C293 C273 C283 109.9(5)
C223 C273 H27H 107.8
C293 C273 H27H 107.8
C283 C273 H27H 107.8
C273 C283 H28J 109.5
C273 C283 H28K 109.5
H28J C283 H28K 109.5
C273 C283 H28L 109.5
H28J C283 H28L 109.5
H28K C283 H28L 109.5
C273 C293 H29G 109.5
C273 C293 H29H 109.5
H29G C293 H29H 109.5
C273 C293 H29I 109.5
H29G C293 H29I 109.5
H29H C293 H29I 109.5
C313 C303 C263 111.7(6)
C313 C303 C323 109.3(5)
C263 C303 C323 112.5(6)
C313 C303 H30E 107.8
C263 C303 H30E 107.8
C323 C303 H30E 107.8
C303 C313 H31H 109.5
C303 C313 H31I 109.5
H31H C313 H31I 109.5
C303 C313 H31J 109.5
H31H C313 H31J 109.5
H31I C313 H31J 109.5
C303 C323 H32E 109.5
C303 C323 H32F 109.5
H32E C323 H32F 109.5
C303 C323 H32G 109.5
H32E C323 H32G 109.5
H32F C323 H32G 109.5
C274 C214 C264 104.8(5)
C274 C214 C284 107.8(5)
C264 C214 C284 107.5(5)
C274 C214 C224 111.1(5)
C264 C214 C224 119.3(5)
C284 C214 C224 105.8(5)
N214 C224 C234 119.7(5)
N214 C224 C214 127.8(5)
C234 C224 C214 112.3(5)
C244 C234 C224 131.9(5)
C244 C234 H23D 114.1
C224 C234 H23D 114.1
N224 C244 C234 121.4(5)
N224 C244 C254 124.0(5)
C234 C244 C254 114.2(5)
C304 C254 C314 106.5(5)
C304 C254 C294 108.3(5)
C314 C254 C294 105.3(5)
C304 C254 C244 105.8(5)
C314 C254 C244 112.4(5)
C294 C254 C244 118.1(5)
C214 C264 H26H 109.5
C214 C264 H26I 109.5
H26H C264 H26I 109.5
C214 C264 H26J 109.5
H26H C264 H26J 109.5
H26I C264 H26J 109.5
C214 C274 H27I 109.5
C214 C274 H27J 109.5
H27I C274 H27J 109.5
C214 C274 H27L 109.5
H27I C274 H27L 109.5
H27J C274 H27L 109.5
C214 C284 H28M 109.5
C214 C284 H28N 109.5
H28M C284 H28N 109.5
C214 C284 H28O 109.5
H28M C284 H28O 109.5
H28N C284 H28O 109.5
C254 C294 H29J 109.5
C254 C294 H29K 109.5
H29J C294 H29K 109.5
C254 C294 H29L 109.5
H29J C294 H29L 109.5
H29K C294 H29L 109.5
C254 C304 H30F 109.5
C254 C304 H30G 109.5
H30F C304 H30G 109.5
C254 C304 H30H 109.5
H30F C304 H30H 109.5
H30G C304 H30H 109.5
C254 C314 H31K 109.5
C254 C314 H31L 109.5
H31K C314 H31L 109.5
C254 C314 H31M 109.5
H31K C314 H31M 109.5
H31L C314 H31M 109.5
C225 C215 C265 121.7(5)
C225 C215 N214 119.1(5)
C265 C215 N214 119.2(5)
C235 C225 C215 117.8(6)
C235 C225 C275 119.7(5)
C215 C225 C275 122.5(5)
C245 C235 C225 120.8(6)
C245 C235 H23E 119.6
C225 C235 H23E 119.6
C235 C245 C255 121.1(6)
C235 C245 H24C 119.4
C255 C245 H24C 119.4
C245 C255 C265 121.0(6)
C245 C255 H25C 119.5
C265 C255 H25C 119.5
C255 C265 C215 117.3(6)
C255 C265 C305 120.3(6)
C215 C265 C305 122.4(5)
C225 C275 C285 109.3(5)
C225 C275 C295 112.6(5)
C285 C275 C295 110.1(5)
C225 C275 H27M 108.2
C285 C275 H27M 108.2
C295 C275 H27M 108.2
C275 C285 H28P 109.5
C275 C285 H28Q 109.5
H28P C285 H28Q 109.5
C275 C285 H28R 109.5
H28P C285 H28R 109.5
H28Q C285 H28R 109.5
C275 C295 H29M 109.5
C275 C295 H29N 109.5
H29M C295 H29N 109.5
C275 C295 H29O 109.5
H29M C295 H29O 109.5
H29N C295 H29O 109.5
C315 C305 C265 113.1(5)
C315 C305 C325 108.4(5)
C265 C305 C325 115.3(5)
C315 C305 H30I 106.5
C265 C305 H30I 106.5
C325 C305 H30I 106.5
C305 C315 H31N 109.5
C305 C315 H31O 109.5
H31N C315 H31O 109.5
C305 C315 H31P 109.5
H31N C315 H31P 109.5
H31O C315 H31P 109.5
C305 C325 H32H 109.5
C305 C325 H32I 109.5
H32H C325 H32I 109.5
C305 C325 H32J 109.5
H32H C325 H32J 109.5
H32I C325 H32J 109.5
C226 C216 C266 119.9(5)
C226 C216 N224 122.4(5)
C266 C216 N224 117.7(5)
C236 C226 C216 118.9(5)
C236 C226 C276 117.3(5)
C216 C226 C276 123.8(5)
C246 C236 C226 121.4(5)
C246 C236 H23F 119.3
C226 C236 H23F 119.3
C256 C246 C236 119.0(5)
C256 C246 H24D 120.5
C236 C246 H24D 120.5
C246 C256 C266 121.6(5)
C246 C256 H25D 119.2
C266 C256 H25D 119.2
C256 C266 C216 119.0(5)
C256 C266 C306 118.9(5)
C216 C266 C306 122.0(5)
C226 C276 C296 111.5(5)
C226 C276 C286 111.9(5)
C296 C276 C286 109.5(5)
C226 C276 H27N 107.9
C296 C276 H27N 107.9
C286 C276 H27N 107.9
C276 C286 H28T 109.5
C276 C286 H28U 109.5
H28T C286 H28U 109.5
C276 C286 H28V 109.5
H28T C286 H28V 109.5
H28U C286 H28V 109.5
C276 C296 H29P 109.5
C276 C296 H29Q 109.5
H29P C296 H29Q 109.5
C276 C296 H29R 109.5
H29P C296 H29R 109.5
H29Q C296 H29R 109.5
C266 C306 C316 113.2(5)
C266 C306 C326 111.1(5)
C316 C306 C326 108.6(5)
C266 C306 H30J 108.0
C316 C306 H30J 108.0
C326 C306 H30J 108.0
C306 C316 H31Q 109.5
C306 C316 H31R 109.5
H31Q C316 H31R 109.5
C306 C316 H31S 109.5
H31Q C316 H31S 109.5
H31R C316 H31S 109.5
C306 C326 H32K 109.5
C306 C326 H32L 109.5
H32K C326 H32L 109.5
C306 C326 H32M 109.5
H32K C326 H32M 109.5
H32L C326 H32M 109.5
N421 Co5 N411 96.11(18)
N421 Co5 Co6 130.68(14)
N411 Co5 Co6 133.18(13)
N421 Co5 H5 118.9(19)
N411 Co5 H5 129.1(19)
Co6 Co5 H5 34.7(19)
N421 Co5 H6 141(2)
N411 Co5 H6 110(2)
Co6 Co5 H6 33(2)
H5 Co5 H6 65(3)
N414 Co6 N424 95.42(18)
N414 Co6 Co5 131.61(13)
N424 Co6 Co5 132.36(13)
N414 Co6 H5 166(2)
N424 Co6 H5 95(2)
Co5 Co6 H5 38(2)
N414 Co6 H6 106(2)
N424 Co6 H6 155(2)
Co5 Co6 H6 31(2)
H5 Co6 H6 67(3)
C421 N411 C412 122.8(5)
C421 N411 Co5 121.1(4)
C412 N411 Co5 115.9(3)
C441 N421 C413 118.7(5)
C441 N421 Co5 118.0(4)
C413 N421 Co5 123.0(4)
C444 N414 C416 120.7(4)
C444 N414 Co6 119.2(4)
C416 N414 Co6 119.9(3)
C481 C411 C461 107.0(5)
C481 C411 C471 109.4(5)
C461 C411 C471 104.9(5)
C481 C411 C421 109.4(5)
C461 C411 C421 119.5(5)
C471 C411 C421 106.3(5)
N411 C421 C431 120.7(5)
N411 C421 C411 127.0(5)
C431 C421 C411 112.2(5)
C441 C431 C421 131.9(5)
C441 C431 H43B 114.0
C421 C431 H43B 114.0
N421 C441 C431 121.5(5)
N421 C441 C451 122.2(9)
C431 C441 C451 116.0(9)
N421 C441 C45" 128.8(9)
C431 C441 C45" 109.6(9)
C411 C461 H46B 109.5
C411 C461 H46C 109.5
H46B C461 H46C 109.5
C411 C461 H46D 109.5
H46B C461 H46D 109.5
H46C C461 H46D 109.5
C411 C471 H47A 109.5
C411 C471 H47B 109.5
H47A C471 H47B 109.5
C411 C471 H47C 109.5
H47A C471 H47C 109.5
H47B C471 H47C 109.5
C411 C481 H48A 109.5
C411 C481 H48B 109.5
H48A C481 H48B 109.5
C411 C481 H48C 109.5
H48A C481 H48C 109.5
H48B C481 H48C 109.5
C491 C451 C511 106.6(13)
C491 C451 C501 109.3(14)
C511 C451 C501 107.2(12)
C491 C451 C441 108(3)
C511 C451 C441 118.8(12)
C501 C451 C441 106.8(11)
C49" C45" C51" 107.1(16)
C49" C45" C50" 106.8(14)
C51" C45" C50" 105.3(11)
C49" C45" C441 104(3)
C51" C45" C441 117.1(14)
C50" C45" C441 115.5(12)
C462 C412 C422 120.5(5)
C462 C412 N411 119.3(5)
C422 C412 N411 120.2(5)
C432 C422 C412 117.6(5)
C432 C422 C472 121.0(5)
C412 C422 C472 121.4(5)
C442 C432 C422 122.3(6)
C442 C432 H43C 118.8
C422 C432 H43C 118.8
C432 C442 C452 119.6(6)
C432 C442 H44A 120.2
C452 C442 H44A 120.2
C442 C452 C462 121.4(6)
C442 C452 H45B 119.3
C462 C452 H45B 119.3
C452 C462 C412 118.4(5)
C452 C462 C502 119.3(5)
C412 C462 C502 122.3(5)
C422 C472 C482 113.3(5)
C422 C472 C492 109.0(5)
C482 C472 C492 108.8(5)
C422 C472 H47D 108.5
C482 C472 H47D 108.5
C492 C472 H47D 108.5
C472 C482 H48D 109.5
C472 C482 H48E 109.5
H48D C482 H48E 109.5
C472 C482 H48F 109.5
H48D C482 H48F 109.5
H48E C482 H48F 109.5
C472 C492 H49G 109.5
C472 C492 H49H 109.5
H49G C492 H49H 109.5
C472 C492 H49I 109.5
H49G C492 H49I 109.5
H49H C492 H49I 109.5
C462 C502 C522 109.8(5)
C462 C502 C512 112.7(5)
C522 C502 C512 109.4(5)
C462 C502 H50G 108.3
C522 C502 H50G 108.3
C512 C502 H50G 108.3
C502 C512 H51G 109.5
C502 C512 H51H 109.5
H51G C512 H51H 109.5
C502 C512 H51I 109.5
H51G C512 H51I 109.5
H51H C512 H51I 109.5
C502 C522 H52B 109.5
C502 C522 H52C 109.5
H52B C522 H52C 109.5
C502 C522 H52D 109.5
H52B C522 H52D 109.5
H52C C522 H52D 109.5
C423 C413 C463 119.6(5)
C423 C413 N421 120.7(5)
C463 C413 N421 119.7(5)
C433 C423 C413 119.0(6)
C433 C423 C47' 115.8(15)
C413 C423 C47' 122.2(15)
C433 C423 C473 118.2(6)
C413 C423 C473 122.7(6)
C443 C433 C423 121.4(7)
C443 C433 H43D 119.3
C423 C433 H43D 119.3
C433 C443 C453 119.3(6)
C433 C443 H44B 120.4
C453 C443 H44B 120.4
C463 C453 C443 122.1(6)
C463 C453 H45C 119.0
C443 C453 H45C 119.0
C453 C463 C413 118.5(6)
C453 C463 C503 119.6(5)
C413 C463 C503 121.8(5)
C423 C473 C483 112.5(6)
C423 C473 C493 112.6(6)
C483 C473 C493 111.0(7)
C423 C473 H47E 106.8
C483 C473 H47E 106.8
C493 C473 H47E 106.8
C423 C47' C48' 99(2)
C423 C47' C49' 117(2)
C48' C47' C49' 112(2)
C423 C47' H47F 109.4
C48' C47' H47F 109.4
C49' C47' H47F 109.4
C463 C503 C523 111.6(5)
C463 C503 C513 109.4(6)
C523 C503 C513 105.2(6)
C463 C503 H50H 110.2
C523 C503 H50H 110.2
C513 C503 H50H 110.2
H51M C51Z H51N 109.5
H51M C51Z H51O 109.5
H51N C51Z H51O 109.5
C484 C414 C464 105.6(5)
C484 C414 C474 110.1(5)
C464 C414 C474 106.5(5)
C484 C414 C424 107.8(5)
C464 C414 C424 119.1(5)
C474 C414 C424 107.6(5)
N424 C424 C434 121.4(5)
N424 C424 C414 127.0(5)
C434 C424 C414 111.7(5)
C444 C434 C424 130.3(5)
C444 C434 H43E 114.8
C424 C434 H43E 114.8
N414 C444 C434 122.3(5)
N414 C444 C454 124.2(5)
C434 C444 C454 113.2(5)
C494 C454 C514 108.1(5)
C494 C454 C504 107.5(5)
C514 C454 C504 105.3(5)
C494 C454 C444 105.1(5)
C514 C454 C444 118.6(5)
C504 C454 C444 111.9(4)
C414 C464 H46E 109.5
C414 C464 H46F 109.5
H46E C464 H46F 109.5
C414 C464 H46G 109.5
H46E C464 H46G 109.5
H46F C464 H46G 109.5
C414 C474 H47G 109.5
C414 C474 H47H 109.5
H47G C474 H47H 109.5
C414 C474 H47I 109.5
H47G C474 H47I 109.5
H47H C474 H47I 109.5
C414 C484 H48M 109.5
C414 C484 H48N 109.5
H48M C484 H48N 109.5
C414 C484 H48O 109.5
H48M C484 H48O 109.5
H48N C484 H48O 109.5
C454 C494 H49P 109.5
C454 C494 H49Q 109.5
H49P C494 H49Q 109.5
C454 C494 H49R 109.5
H49P C494 H49R 109.5
H49Q C494 H49R 109.5
C454 C504 H50I 109.5
C454 C504 H50J 109.5
H50I C504 H50J 109.5
C454 C504 H50K 109.5
H50I C504 H50K 109.5
H50J C504 H50K 109.5
C454 C514 H51P 109.5
C454 C514 H51Q 109.5
H51P C514 H51Q 109.5
C454 C514 H51R 109.5
H51P C514 H51R 109.5
H51Q C514 H51R 109.5
C465 C415 C425 121.2(5)
C465 C415 N424 119.3(5)
C425 C415 N424 119.4(5)
C435 C425 C415 118.2(6)
C435 C425 C475 121.3(6)
C415 C425 C475 120.5(5)
C445 C435 C425 121.1(7)
C445 C435 H43F 119.4
C425 C435 H43F 119.4
C435 C445 C455 121.0(6)
C435 C445 H44C 119.5
C455 C445 H44C 119.5
C445 C455 C465 120.7(6)
C445 C455 H45D 119.7
C465 C455 H45D 119.7
C455 C465 C415 117.7(6)
C455 C465 C505 118.4(6)
C415 C465 C505 123.9(5)
C425 C475 C485 108.9(5)
C425 C475 C495 113.8(5)
C485 C475 C495 110.5(5)
C425 C475 H47J 107.8
C485 C475 H47J 107.8
C495 C475 H47J 107.8
C475 C485 H48P 109.5
C475 C485 H48Q 109.5
H48P C485 H48Q 109.5
C475 C485 H48R 109.5
H48P C485 H48R 109.5
H48Q C485 H48R 109.5
C475 C495 H49S 109.5
C475 C495 H49T 109.5
H49S C495 H49T 109.5
C475 C495 H49U 109.5
H49S C495 H49U 109.5
H49T C495 H49U 109.5
C465 C505 C515 109.7(5)
C465 C505 C525 114.2(5)
C515 C505 C525 109.1(5)
C465 C505 H50L 107.9
C515 C505 H50L 107.9
C525 C505 H50L 107.9
C505 C515 H51S 109.5
C505 C515 H51T 109.5
H51S C515 H51T 109.5
C505 C515 H51U 109.5
H51S C515 H51U 109.5
H51T C515 H51U 109.5
C505 C525 H52K 109.5
C505 C525 H52L 109.5
H52K C525 H52L 109.5
C505 C525 H52M 109.5
H52K C525 H52M 109.5
H52L C525 H52M 109.5
C426 C416 C466 119.3(5)
C426 C416 N414 122.3(5)
C466 C416 N414 118.4(5)
C424 N424 C415 122.3(4)
C424 N424 Co6 121.5(4)
C415 N424 Co6 116.2(3)
C436 C426 C416 118.9(5)
C436 C426 C476 117.7(5)
C416 C426 C476 123.4(5)
C446 C436 C426 121.5(6)
C446 C436 H43G 119.3
C426 C436 H43G 119.3
C456 C446 C436 119.5(6)
C456 C446 H44D 120.2
C436 C446 H44D 120.2
C446 C456 C466 121.5(6)
C446 C456 H45E 119.2
C466 C456 H45E 119.2
C456 C466 C416 118.9(5)
C456 C466 C506 118.6(5)
C416 C466 C506 122.4(5)
C486 C476 C426 110.8(5)
C486 C476 C496 108.5(5)
C426 C476 C496 112.3(5)
C486 C476 H47K 108.4
C426 C476 H47K 108.4
C496 C476 H47K 108.4
C476 C486 H48S 109.5
C476 C486 H48T 109.5
H48S C486 H48T 109.5
C476 C486 H48U 109.5
H48S C486 H48U 109.5
H48T C486 H48U 109.5
C476 C496 H49V 109.5
C476 C496 H49W 109.5
H49V C496 H49W 109.5
C476 C496 H49X 109.5
H49V C496 H49X 109.5
H49W C496 H49X 109.5
C526 C506 C466 112.6(5)
C526 C506 C516 108.1(5)
C466 C506 C516 112.3(5)
C526 C506 H50M 107.9
C466 C506 H50M 107.9
C516 C506 H50M 107.9
C506 C516 H51V 109.5
C506 C516 H51W 109.5
H51V C516 H51W 109.5
C506 C516 H51X 109.5
H51V C516 H51X 109.5
H51W C516 H51X 109.5
C506 C526 H52N 109.5
C506 C526 H52O 109.5
H52N C526 H52O 109.5
C506 C526 H52P 109.5
H52N C526 H52P 109.5
H52O C526 H52P 109.5
C27 C17 H17A 109.5
C27 C17 H17B 109.5
H17A C17 H17B 109.5
C27 C17 H17C 109.5
H17A C17 H17C 109.5
H17B C17 H17C 109.5
C37 C27 C77 120.0
C37 C27 C17 130.4(12)
C77 C27 C17 109.5(12)
C27 C37 C47 120.0
C27 C37 H37A 120.0
C47 C37 H37A 120.0
C57 C47 C37 120.0
C57 C47 H47N 120.0
C37 C47 H47N 120.0
C47 C57 C67 120.0
C47 C57 H57A 120.0
C67 C57 H57A 120.0
C77 C67 C57 120.0
C77 C67 H67A 120.0
C57 C67 H67A 120.0
C67 C77 C27 120.0
C67 C77 H77A 120.0
C27 C77 H77A 120.0
C97 C87 H87A 109.5
C97 C87 H87B 109.5
H87A C87 H87B 109.5
C97 C87 H87C 109.5
H87A C87 H87C 109.5
H87B C87 H87C 109.5
C107 C97 C147 120.0
C107 C97 C87 119.9(13)
C147 C97 C87 120.1(13)
C117 C107 C97 120.0
C117 C107 H107 120.0
C97 C107 H107 120.0
C107 C117 C127 120.0
C107 C117 H117 120.0
C127 C117 H117 120.0
C137 C127 C117 120.0
C137 C127 H127 120.0
C117 C127 H127 120.0
C147 C137 C127 120.0
C147 C137 H137 120.0
C127 C137 H137 120.0
C137 C147 C97 120.0
C137 C147 H147 120.0
C97 C147 H147 120.0
C167 C157 H15A 109.5
C167 C157 H15B 109.5
H15A C157 H15B 109.5
C167 C157 H15C 109.5
H15A C157 H15C 109.5
H15B C157 H15C 109.5
C177 C167 C217 120.0
C177 C167 C157 121.2(8)
C217 C167 C157 118.8(8)
C187 C177 C167 120.0
C187 C177 H17D 120.0
C167 C177 H17D 120.0
C177 C187 C197 120.0
C177 C187 H18A 120.0
C197 C187 H18A 120.0
C207 C197 C187 120.0
C207 C197 H19A 120.0
C187 C197 H19A 120.0
C197 C207 C217 120.0
C197 C207 H20A 120.0
C217 C207 H20A 120.0
C207 C217 C167 120.0
C207 C217 H21A 120.0
C167 C217 H21A 120.0
C16' C15' H15D 109.5
C16' C15' H15E 109.5
H15D C15' H15E 109.5
C16' C15' H15F 109.5
H15D C15' H15F 109.5
H15E C15' H15F 109.5
C17' C16' C21' 120.0
C17' C16' C15' 119.7(17)
C21' C16' C15' 120.1(17)
C16' C17' C18' 120.0
C16' C17' H17E 120.0
C18' C17' H17E 120.0
C19' C18' C17' 120.0
C19' C18' H18B 120.0
C17' C18' H18B 120.0
C20' C19' C18' 120.0
C20' C19' H19B 120.0
C18' C19' H19B 120.0
C19' C20' C21' 120.0
C19' C20' H20B 120.0
C21' C20' H20B 120.0
C20' C21' C16' 120.0
C20' C21' H21B 120.0
C16' C21' H21B 120.0
C237 C227 H22A 109.5
C237 C227 H22B 109.5
H22A C227 H22B 109.5
C237 C227 H22C 109.5
H22A C227 H22C 109.5
H22B C227 H22C 109.5
C247 C237 C287 120.0
C247 C237 C227 119.2(7)
C287 C237 C227 120.8(7)
C237 C247 C257 120.0
C237 C247 H247 120.0
C257 C247 H247 120.0
C267 C257 C247 120.0
C267 C257 H257 120.0
C247 C257 H257 120.0
C277 C267 C257 120.0
C277 C267 H267 120.0
C257 C267 H267 120.0
C267 C277 C287 120.0
C267 C277 H277 120.0
C287 C277 H277 120.0
C277 C287 C237 120.0
C277 C287 H287 120.0
C237 C287 H287 120.0
C23' C22' H22D 109.5
C23' C22' H22E 109.5
H22D C22' H22E 109.5
C23' C22' H22F 109.5
H22D C22' H22F 109.5
H22E C22' H22F 109.5
C24' C23' C28' 120.0
C24' C23' C22' 120.3(12)
C28' C23' C22' 119.6(12)
C25' C24' C23' 120.0
C25' C24' H24' 120.0
C23' C24' H24' 120.0
C24' C25' C26' 120.0
C24' C25' H25' 120.0
C26' C25' H25' 120.0
C27' C26' C25' 120.0
C27' C26' H26' 120.0
C25' C26' H26' 120.0
C26' C27' C28' 120.0
C26' C27' H27' 120.0
C28' C27' H27' 120.0
C27' C28' C23' 120.0
C27' C28' H28' 120.0
C23' C28' H28' 120.0

loop_
_geom_bond_atom_site_label_1
_geom_bond_atom_site_label_2
_geom_bond_distance
Co1 N11 1.972(4)
Co1 N21 1.993(4)
Co1 Co2 2.4750(12)
Co1 H1 1.75(5)
Co1 H2 1.59(5)
Co2 N24 1.967(4)
Co2 N14 1.971(4)
Co2 H1 1.43(5)
Co2 H2 1.52(5)
N11 C21 1.356(6)
N11 C12 1.434(7)
N21 C41 1.331(6)
N21 C13 1.445(7)
N14 C24 1.321(6)
N14 C15 1.444(7)
N24 C44 1.342(7)
N24 C16 1.441(7)
C11 C71 1.521(8)
C11 C81 1.540(8)
C11 C61 1.544(8)
C11 C21 1.578(7)
C21 C31 1.392(7)
C31 C41 1.412(7)
C31 H31A 0.9500
C41 C51 1.566(8)
C51 C101 1.534(8)
C51 C91 1.537(8)
C51 C111 1.540(8)
C61 H61A 0.9800
C61 H61B 0.9800
C61 H61C 0.9800
C71 H71A 0.9800
C71 H71B 0.9800
C71 H71C 0.9800
C81 H81A 0.9800
C81 H81B 0.9800
C81 H81C 0.9800
C91 H91A 0.9800
C91 H91B 0.9800
C91 H91C 0.9800
C101 H10A 0.9800
C101 H10B 0.9800
C101 H10C 0.9800
C111 H11A 0.9800
C111 H11B 0.9800
C111 H11C 0.9800
C12 C22 1.413(7)
C12 C62 1.417(7)
C22 C32 1.394(8)
C22 C72 1.509(7)
C32 C42 1.370(7)
C32 H32A 0.9500
C42 C52 1.381(8)
C42 H42A 0.9500
C52 C62 1.391(8)
C52 H52A 0.9500
C62 C102 1.519(8)
C72 C82 1.537(8)
C72 C92 1.539(7)
C72 H72A 1.0000
C82 H82A 0.9800
C82 H82B 0.9800
C82 H82C 0.9800
C92 H92A 0.9800
C92 H92B 0.9800
C92 H92C 0.9800
C102 C112 1.539(8)
C102 C122 1.540(7)
C102 H10D 1.0000
C112 H11D 0.9800
C112 H11E 0.9800
C112 H11F 0.9800
C122 H12A 0.9800
C122 H12B 0.9800
C122 H12C 0.9800
C13 C63 1.400(8)
C13 C23 1.407(8)
C23 C33 1.394(8)
C23 C73 1.508(8)
C33 C43 1.381(8)
C33 H33A 0.9500
C43 C53 1.371(9)
C43 H43A 0.9500
C53 C63 1.391(8)
C53 H53A 0.9500
C63 C103 1.511(8)
C73 C93 1.529(8)
C73 C83 1.529(8)
C73 H73A 1.0000
C83 H83A 0.9800
C83 H83B 0.9800
C83 H83C 0.9800
C93 H93A 0.9800
C93 H93B 0.9800
C93 H93C 0.9800
C103 C123 1.534(8)
C103 C113 1.535(8)
C103 H10E 1.0000
C113 H11G 0.9800
C113 H11H 0.9800
C113 H11I 0.9800
C123 H12D 0.9800
C123 H12E 0.9800
C123 H12F 0.9800
C14 C64 1.523(7)
C14 C84 1.536(8)
C14 C74 1.539(8)
C14 C24 1.568(7)
C24 C34 1.409(7)
C34 C44 1.389(7)
C34 H34A 0.9500
C44 C54 1.579(8)
C54 C104 1.531(8)
C54 C94 1.545(8)
C54 C114 1.549(8)
C64 H64A 0.9800
C64 H64B 0.9800
C64 H64C 0.9800
C74 H74A 0.9800
C74 H74B 0.9800
C74 H74C 0.9800
C84 H84A 0.9800
C84 H84B 0.9800
C84 H84C 0.9800
C94 H94A 0.9800
C94 H94B 0.9800
C94 H94C 0.9800
C104 H10F 0.9800
C104 H10G 0.9800
C104 H10H 0.9800
C114 H11J 0.9800
C114 H11K 0.9800
C114 H11L 0.9800
C15 C65 1.396(7)
C15 C25 1.409(8)
C25 C35 1.369(8)
C25 C75 1.514(8)
C35 C45 1.362(8)
C35 H35A 0.9500
C45 C55 1.370(8)
C45 H45A 0.9500
C55 C65 1.406(8)
C55 H55A 0.9500
C65 C105 1.514(8)
C75 C95 1.530(8)
C75 C85 1.536(8)
C75 H75A 1.0000
C85 H85A 0.9800
C85 H85B 0.9800
C85 H85C 0.9800
C95 H95A 0.9800
C95 H95B 0.9800
C95 H95C 0.9800
C105 C125 1.524(7)
C105 C115 1.537(8)
C105 H10I 1.0000
C115 H11M 0.9800
C115 H11N 0.9800
C115 H11O 0.9800
C125 H12G 0.9800
C125 H12H 0.9800
C125 H12I 0.9800
C16 C66 1.414(8)
C16 C26 1.415(8)
C26 C36 1.385(8)
C26 C76 1.516(8)
C36 C46 1.387(8)
C36 H36A 0.9500
C46 C56 1.366(9)
C46 H46A 0.9500
C56 C66 1.398(8)
C56 H56A 0.9500
C66 C106 1.523(8)
C76 C96 1.532(8)
C76 C86 1.541(8)
C76 H76A 1.0000
C86 H86A 0.9800
C86 H86B 0.9800
C86 H86C 0.9800
C96 H96A 0.9800
C96 H96B 0.9800
C96 H96C 0.9800
C106 C126 1.521(8)
C106 C116 1.537(8)
C106 H10J 1.0000
C116 H11P 0.9800
C116 H11Q 0.9800
C116 H11R 0.9800
C126 H12J 0.9800
C126 H12K 0.9800
C126 H12L 0.9800
Co3 N221 1.962(4)
Co3 N211 1.980(5)
Co3 Co4 2.4716(11)
Co3 H3 1.64(5)
Co3 H4 1.54(5)
Co4 N224 1.962(4)
Co4 N214 1.970(4)
Co4 H3 1.46(5)
Co4 H4 1.58(5)
N211 C221 1.326(7)
N211 C212 1.436(7)
N221 C241 1.360(7)
N221 C213 1.432(7)
N214 C224 1.314(7)
N214 C215 1.449(7)
N224 C244 1.360(7)
N224 C216 1.447(6)
C231 C241 1.384(8)
C231 C221 1.416(8)
C231 H23A 0.9500
C241 C251 1.584(8)
C251 C311 1.506(9)
C251 C291 1.529(8)
C251 C301 1.555(8)
C221 C211 1.562(9)
C221 C21" 1.563(17)
C211 C261 1.533(10)
C211 C281 1.540(9)
C211 C271 1.558(10)
C261 H26A 0.9800
C261 H26B 0.9800
C261 H26C 0.9800
C271 H27A 0.9800
C271 H27B 0.9800
C271 H27C 0.9800
C281 H28A 0.9800
C281 H28B 0.9800
C281 H28C 0.9800
C21" C26" 1.533(18)
C21" C27" 1.559(19)
C26" H26D 0.9800
C26" H26E 0.9800
C26" H26F 0.9800
C27" H27D 0.9800
C27" H27E 0.9800
C27" H27F 0.9800
C291 H29A 0.9800
C291 H29B 0.9800
C291 H29C 0.9800
C301 H30A 0.9800
C301 H30B 0.9800
C301 H30C 0.9800
C311 H31B 0.9800
C311 H31C 0.9800
C311 H31D 0.9800
C212 C262 1.405(8)
C212 C222 1.406(8)
C222 C232 1.382(8)
C222 C272 1.528(8)
C232 C242 1.384(8)
C232 H23B 0.9500
C242 C252 1.380(8)
C242 H24A 0.9500
C252 C262 1.379(8)
C252 H25A 0.9500
C262 C302 1.535(8)
C272 C282 1.528(8)
C272 C292 1.532(8)
C272 H27G 1.0000
C282 H28G 0.9800
C282 H28H 0.9800
C282 H28I 0.9800
C292 H29D 0.9800
C292 H29E 0.9800
C292 H29F 0.9800
C302 C312 1.518(8)
C302 C322 1.542(8)
C302 H30D 1.0000
C312 H31E 0.9800
C312 H31F 0.9800
C312 H31G 0.9800
C322 H32B 0.9800
C322 H32C 0.9800
C322 H32D 0.9800
C213 C223 1.385(8)
C213 C263 1.414(7)
C223 C233 1.398(8)
C223 C273 1.519(7)
C233 C243 1.371(8)
C233 H23C 0.9500
C243 C253 1.389(9)
C243 H24B 0.9500
C253 C263 1.392(8)
C253 H25B 0.9500
C263 C303 1.516(9)
C273 C293 1.520(8)
C273 C283 1.532(8)
C273 H27H 1.0000
C283 H28J 0.9800
C283 H28K 0.9800
C283 H28L 0.9800
C293 H29G 0.9800
C293 H29H 0.9800
C293 H29I 0.9800
C303 C313 1.508(9)
C303 C323 1.529(9)
C303 H30E 1.0000
C313 H31H 0.9800
C313 H31I 0.9800
C313 H31J 0.9800
C323 H32E 0.9800
C323 H32F 0.9800
C323 H32G 0.9800
C214 C274 1.540(8)
C214 C264 1.544(8)
C214 C284 1.548(8)
C214 C224 1.581(7)
C224 C234 1.413(8)
C234 C244 1.383(7)
C234 H23D 0.9500
C244 C254 1.584(8)
C254 C304 1.537(8)
C254 C314 1.549(7)
C254 C294 1.548(8)
C264 H26H 0.9800
C264 H26I 0.9800
C264 H26J 0.9800
C274 H27I 0.9800
C274 H27J 0.9800
C274 H27L 0.9800
C284 H28M 0.9800
C284 H28N 0.9800
C284 H28O 0.9800
C294 H29J 0.9800
C294 H29K 0.9800
C294 H29L 0.9800
C304 H30F 0.9800
C304 H30G 0.9800
C304 H30H 0.9800
C314 H31K 0.9800
C314 H31L 0.9800
C314 H31M 0.9800
C215 C225 1.402(8)
C215 C265 1.406(8)
C225 C235 1.391(8)
C225 C275 1.509(8)
C235 C245 1.363(8)
C235 H23E 0.9500
C245 C255 1.370(9)
C245 H24C 0.9500
C255 C265 1.393(8)
C255 H25C 0.9500
C265 C305 1.527(8)
C275 C285 1.514(8)
C275 C295 1.541(8)
C275 H27M 1.0000
C285 H28P 0.9800
C285 H28Q 0.9800
C285 H28R 0.9800
C295 H29M 0.9800
C295 H29N 0.9800
C295 H29O 0.9800
C305 C315 1.511(7)
C305 C325 1.529(8)
C305 H30I 1.0000
C315 H31N 0.9800
C315 H31O 0.9800
C315 H31P 0.9800
C325 H32H 0.9800
C325 H32I 0.9800
C325 H32J 0.9800
C216 C226 1.395(7)
C216 C266 1.408(7)
C226 C236 1.392(7)
C226 C276 1.519(8)
C236 C246 1.384(8)
C236 H23F 0.9500
C246 C256 1.378(8)
C246 H24D 0.9500
C256 C266 1.381(8)
C256 H25D 0.9500
C266 C306 1.521(8)
C276 C296 1.519(8)
C276 C286 1.536(8)
C276 H27N 1.0000
C286 H28T 0.9800
C286 H28U 0.9800
C286 H28V 0.9800
C296 H29P 0.9800
C296 H29Q 0.9800
C296 H29R 0.9800
C306 C316 1.526(8)
C306 C326 1.538(8)
C306 H30J 1.0000
C316 H31Q 0.9800
C316 H31R 0.9800
C316 H31S 0.9800
C326 H32K 0.9800
C326 H32L 0.9800
C326 H32M 0.9800
Co5 N421 1.965(4)
Co5 N411 1.985(5)
Co5 Co6 2.4808(12)
Co5 H5 1.59(5)
Co5 H6 1.44(5)
Co6 N414 1.975(4)
Co6 N424 1.981(4)
Co6 H5 1.48(5)
Co6 H6 1.49(5)
N411 C421 1.326(6)
N411 C412 1.438(7)
N421 C441 1.356(7)
N421 C413 1.439(7)
N414 C444 1.348(6)
N414 C416 1.443(7)
C411 C481 1.538(8)
C411 C461 1.540(8)
C411 C471 1.555(8)
C411 C421 1.563(8)
C421 C431 1.404(8)
C431 C441 1.394(8)
C431 H43B 0.9500
C441 C451 1.592(9)
C441 C45" 1.594(9)
C461 H46B 0.9800
C461 H46C 0.9800
C461 H46D 0.9800
C471 H47A 0.9800
C471 H47B 0.9800
C471 H47C 0.9800
C481 H48A 0.9800
C481 H48B 0.9800
C481 H48C 0.9800
C451 C491 1.509(14)
C451 C511 1.530(13)
C451 C501 1.562(15)
C491 H49A 0.9800
C491 H49B 0.9800
C491 H49C 0.9800
C501 H50A 0.9800
C501 H50B 0.9800
C501 H50C 0.9800
C511 H51A 0.9800
C511 H51B 0.9800
C511 H51C 0.9800
C45" C49" 1.514(14)
C45" C51" 1.536(15)
C45" C50" 1.566(14)
C49" H49D 0.9800
C49" H49E 0.9800
C49" H49F 0.9800
C50" H50D 0.9800
C50" H50E 0.9800
C50" H50F 0.9800
C51" H51D 0.9800
C51" H51E 0.9800
C51" H51F 0.9800
C412 C462 1.399(7)
C412 C422 1.423(7)
C422 C432 1.378(8)
C422 C472 1.513(7)
C432 C442 1.360(8)
C432 H43C 0.9500
C442 C452 1.379(8)
C442 H44A 0.9500
C452 C462 1.381(8)
C452 H45B 0.9500
C462 C502 1.521(8)
C472 C482 1.523(8)
C472 C492 1.524(8)
C472 H47D 1.0000
C482 H48D 0.9800
C482 H48E 0.9800
C482 H48F 0.9800
C492 H49G 0.9800
C492 H49H 0.9800
C492 H49I 0.9800
C502 C522 1.527(8)
C502 C512 1.534(8)
C502 H50G 1.0000
C512 H51G 0.9800
C512 H51H 0.9800
C512 H51I 0.9800
C522 H52B 0.9800
C522 H52C 0.9800
C522 H52D 0.9800
C413 C423 1.407(8)
C413 C463 1.410(7)
C423 C433 1.405(8)
C423 C47' 1.518(12)
C423 C473 1.519(8)
C433 C443 1.356(9)
C433 H43D 0.9500
C443 C453 1.385(9)
C443 H44B 0.9500
C453 C463 1.384(8)
C453 H45C 0.9500
C463 C503 1.517(8)
C473 C483 1.525(10)
C473 C493 1.536(10)
C473 H47E 1.0000
C483 H48G 0.9800
C483 H48H 0.9800
C483 H48I 0.9800
C493 H49J 0.9800
C493 H49K 0.9800
C493 H49L 0.9800
C47' C48' 1.52(2)
C47' C49' 1.527(19)
C47' H47F 1.0000
C48' H48J 0.9800
C48' H48K 0.9800
C48' H48L 0.9800
C49' H49M 0.9800
C49' H49N 0.9800
C49' H49O 0.9800
C503 C523 1.517(9)
C503 C513 1.557(9)
C503 H50H 1.0000
C513 H51J 0.9800
C513 H51K 0.9800
C513 H51L 0.9800
C523 H52E 0.9800
C523 H52F 0.9800
C523 H52G 0.9800
C51Z H51M 0.9800
C51Z H51N 0.9800
C51Z H51O 0.9800
C414 C484 1.531(8)
C414 C464 1.533(8)
C414 C474 1.547(8)
C414 C424 1.578(7)
C424 N424 1.330(7)
C424 C434 1.413(7)
C434 C444 1.384(7)
C434 H43E 0.9500
C444 C454 1.589(8)
C454 C494 1.537(8)
C454 C514 1.537(7)
C454 C504 1.546(7)
C464 H46E 0.9800
C464 H46F 0.9800
C464 H46G 0.9800
C474 H47G 0.9800
C474 H47H 0.9800
C474 H47I 0.9800
C484 H48M 0.9800
C484 H48N 0.9800
C484 H48O 0.9800
C494 H49P 0.9800
C494 H49Q 0.9800
C494 H49R 0.9800
C504 H50I 0.9800
C504 H50J 0.9800
C504 H50K 0.9800
C514 H51P 0.9800
C514 H51Q 0.9800
C514 H51R 0.9800
C415 C465 1.400(8)
C415 C425 1.406(8)
C415 N424 1.447(7)
C425 C435 1.377(8)
C425 C475 1.510(8)
C435 C445 1.363(9)
C435 H43F 0.9500
C445 C455 1.369(9)
C445 H44C 0.9500
C455 C465 1.395(8)
C455 H45D 0.9500
C465 C505 1.504(8)
C475 C485 1.522(8)
C475 C495 1.535(8)
C475 H47J 1.0000
C485 H48P 0.9800
C485 H48Q 0.9800
C485 H48R 0.9800
C495 H49S 0.9800
C495 H49T 0.9800
C495 H49U 0.9800
C505 C515 1.524(8)
C505 C525 1.534(8)
C505 H50L 1.0000
C515 H51S 0.9800
C515 H51T 0.9800
C515 H51U 0.9800
C525 H52K 0.9800
C525 H52L 0.9800
C525 H52M 0.9800
C416 C426 1.407(7)
C416 C466 1.416(8)
C426 C436 1.399(7)
C426 C476 1.519(8)
C436 C446 1.376(8)
C436 H43G 0.9500
C446 C456 1.372(8)
C446 H44D 0.9500
C456 C466 1.394(8)
C456 H45E 0.9500
C466 C506 1.525(8)
C476 C486 1.517(8)
C476 C496 1.545(8)
C476 H47K 1.0000
C486 H48S 0.9800
C486 H48T 0.9800
C486 H48U 0.9800
C496 H49V 0.9800
C496 H49W 0.9800
C496 H49X 0.9800
C506 C526 1.525(8)
C506 C516 1.526(8)
C506 H50M 1.0000
C516 H51V 0.9800
C516 H51W 0.9800
C516 H51X 0.9800
C526 H52N 0.9800
C526 H52O 0.9800
C526 H52P 0.9800
C17 C27 1.509(9)
C17 H17A 0.9800
C17 H17B 0.9800
C17 H17C 0.9800
C27 C37 1.3900
C27 C77 1.3900
C37 C47 1.3900
C37 H37A 0.9500
C47 C57 1.3900
C47 H47N 0.9500
C57 C67 1.3900
C57 H57A 0.9500
C67 C77 1.3900
C67 H67A 0.9500
C77 H77A 0.9500
C87 C97 1.526(9)
C87 H87A 0.9800
C87 H87B 0.9800
C87 H87C 0.9800
C97 C107 1.3900
C97 C147 1.3900
C107 C117 1.3900
C107 H107 0.9500
C117 C127 1.3900
C117 H117 0.9500
C127 C137 1.3900
C127 H127 0.9500
C137 C147 1.3900
C137 H137 0.9500
C147 H147 0.9500
C157 C167 1.465(13)
C157 H15A 0.9800
C157 H15B 0.9800
C157 H15C 0.9800
C167 C177 1.3900
C167 C217 1.3900
C177 C187 1.3900
C177 H17D 0.9500
C187 C197 1.3900
C187 H18A 0.9500
C197 C207 1.3900
C197 H19A 0.9500
C207 C217 1.3900
C207 H20A 0.9500
C217 H21A 0.9500
C15' C16' 1.474(19)
C15' H15D 0.9800
C15' H15E 0.9800
C15' H15F 0.9800
C16' C17' 1.3900
C16' C21' 1.3900
C17' C18' 1.3900
C17' H17E 0.9500
C18' C19' 1.3900
C18' H18B 0.9500
C19' C20' 1.3900
C19' H19B 0.9500
C20' C21' 1.3900
C20' H20B 0.9500
C21' H21B 0.9500
C227 C237 1.516(12)
C227 H22A 0.9800
C227 H22B 0.9800
C227 H22C 0.9800
C237 C247 1.3900
C237 C287 1.3900
C247 C257 1.3900
C247 H247 0.9500
C257 C267 1.3900
C257 H257 0.9500
C267 C277 1.3900
C267 H267 0.9500
C277 C287 1.3900
C277 H277 0.9500
C287 H287 0.9500
C22' C23' 1.519(14)
C22' H22D 0.9800
C22' H22E 0.9800
C22' H22F 0.9800
C23' C24' 1.3900
C23' C28' 1.3900
C24' C25' 1.3900
C24' H24' 0.9500
C25' C26' 1.3900
C25' H25' 0.9500
C26' C27' 1.3900
C26' H26' 0.9500
C27' C28' 1.3900
C27' H27' 0.9500
C28' H28' 0.9500

loop_
_geom_torsion_atom_site_label_1
_geom_torsion_atom_site_label_2
_geom_torsion_atom_site_label_3
_geom_torsion_atom_site_label_4
_geom_torsion
N11 Co1 Co2 N24 78.2(2)
N21 Co1 Co2 N24 -99.4(2)
N11 Co1 Co2 N14 -89.9(2)
N21 Co1 Co2 N14 92.4(3)
N21 Co1 N11 C21 34.8(4)
Co2 Co1 N11 C21 -143.4(3)
N21 Co1 N11 C12 -139.8(4)
Co2 Co1 N11 C12 41.9(5)
N11 Co1 N21 C41 -22.6(4)
Co2 Co1 N21 C41 155.5(3)
N11 Co1 N21 C13 166.5(4)
Co2 Co1 N21 C13 -15.4(5)
N24 Co2 N14 C24 -16.4(4)
Co1 Co2 N14 C24 154.6(3)
N24 Co2 N14 C15 162.3(4)
Co1 Co2 N14 C15 -26.7(5)
N14 Co2 N24 C44 28.2(4)
Co1 Co2 N24 C44 -143.1(3)
N14 Co2 N24 C16 -142.3(4)
Co1 Co2 N24 C16 46.4(4)
C12 N11 C21 C31 148.0(5)
Co1 N11 C21 C31 -27.0(7)
C12 N11 C21 C11 -33.1(7)
Co1 N11 C21 C11 151.9(4)
C71 C11 C21 N11 -9.4(8)
C81 C11 C21 N11 -128.4(6)
C61 C11 C21 N11 113.7(6)
C71 C11 C21 C31 169.6(5)
C81 C11 C21 C31 50.6(6)
C61 C11 C21 C31 -67.2(6)
N11 C21 C31 C41 -5.0(10)
C11 C21 C31 C41 176.0(6)
C13 N21 C41 C31 170.6(5)
Co1 N21 C41 C31 0.2(7)
C13 N21 C41 C51 -13.9(8)
Co1 N21 C41 C51 175.7(4)
C21 C31 C41 N21 20.9(9)
C21 C31 C41 C51 -155.2(6)
N21 C41 C51 C101 134.0(6)
C31 C41 C51 C101 -50.2(7)
N21 C41 C51 C91 10.7(9)
C31 C41 C51 C91 -173.5(5)
N21 C41 C51 C111 -108.9(6)
C31 C41 C51 C111 66.9(6)
C21 N11 C12 C22 116.4(6)
Co1 N11 C12 C22 -69.2(6)
C21 N11 C12 C62 -65.3(6)
Co1 N11 C12 C62 109.2(5)
C62 C12 C22 C32 4.4(8)
N11 C12 C22 C32 -177.3(5)
C62 C12 C22 C72 -174.7(5)
N11 C12 C22 C72 3.6(8)
C12 C22 C32 C42 -0.3(8)
C72 C22 C32 C42 178.9(5)
C22 C32 C42 C52 -2.5(9)
C32 C42 C52 C62 1.1(9)
C42 C52 C62 C12 3.0(8)
C42 C52 C62 C102 -172.7(5)
C22 C12 C62 C52 -5.6(7)
N11 C12 C62 C52 176.0(5)
C22 C12 C62 C102 169.9(5)
N11 C12 C62 C102 -8.5(7)
C32 C22 C72 C82 -74.0(6)
C12 C22 C72 C82 105.1(6)
C32 C22 C72 C92 49.4(7)
C12 C22 C72 C92 -131.5(5)
C52 C62 C102 C112 87.4(6)
C12 C62 C102 C112 -88.1(6)
C52 C62 C102 C122 -34.3(7)
C12 C62 C102 C122 150.2(5)
C41 N21 C13 C63 -85.1(6)
Co1 N21 C13 C63 85.7(5)
C41 N21 C13 C23 98.4(6)
Co1 N21 C13 C23 -90.8(5)
C63 C13 C23 C33 4.0(8)
N21 C13 C23 C33 -179.7(5)
C63 C13 C23 C73 -177.5(5)
N21 C13 C23 C73 -1.2(8)
C13 C23 C33 C43 -0.5(8)
C73 C23 C33 C43 -179.1(5)
C23 C33 C43 C53 -1.4(9)
C33 C43 C53 C63 -0.1(9)
C43 C53 C63 C13 3.5(9)
C43 C53 C63 C103 -176.9(5)
C23 C13 C63 C53 -5.4(8)
N21 C13 C63 C53 178.1(5)
C23 C13 C63 C103 174.9(5)
N21 C13 C63 C103 -1.5(8)
C33 C23 C73 C93 -74.9(7)
C13 C23 C73 C93 106.6(6)
C33 C23 C73 C83 48.4(7)
C13 C23 C73 C83 -130.1(6)
C53 C63 C103 C123 60.0(7)
C13 C63 C103 C123 -120.3(6)
C53 C63 C103 C113 -62.8(7)
C13 C63 C103 C113 116.9(6)
C15 N14 C24 C34 176.7(5)
Co2 N14 C24 C34 -4.6(7)
C15 N14 C24 C14 -3.3(8)
Co2 N14 C24 C14 175.4(4)
C64 C14 C24 N14 -8.0(9)
C84 C14 C24 N14 -127.0(6)
C74 C14 C24 N14 114.7(6)
C64 C14 C24 C34 172.0(5)
C84 C14 C24 C34 53.0(6)
C74 C14 C24 C34 -65.4(6)
N14 C24 C34 C44 25.0(9)
C14 C24 C34 C44 -155.0(6)
C16 N24 C44 C34 150.9(5)
Co2 N24 C44 C34 -19.5(7)
C16 N24 C44 C54 -34.6(8)
Co2 N24 C44 C54 155.0(4)
C24 C34 C44 N24 -11.2(10)
C24 C34 C44 C54 173.7(6)
N24 C44 C54 C104 155.1(5)
C34 C44 C54 C104 -30.0(7)
N24 C44 C54 C94 -88.1(6)
C34 C44 C54 C94 86.8(6)
N24 C44 C54 C114 31.4(8)
C34 C44 C54 C114 -153.7(5)
C24 N14 C15 C65 -86.8(6)
Co2 N14 C15 C65 94.5(5)
C24 N14 C15 C25 94.9(6)
Co2 N14 C15 C25 -83.9(5)
C65 C15 C25 C35 1.0(8)
N14 C15 C25 C35 179.3(5)
C65 C15 C25 C75 -178.7(5)
N14 C15 C25 C75 -0.3(7)
C15 C25 C35 C45 -0.3(8)
C75 C25 C35 C45 179.4(5)
C25 C35 C45 C55 -0.8(8)
C35 C45 C55 C65 1.2(8)
C25 C15 C65 C55 -0.6(8)
N14 C15 C65 C55 -178.9(5)
C25 C15 C65 C105 177.6(5)
N14 C15 C65 C105 -0.7(8)
C45 C55 C65 C15 -0.5(8)
C45 C55 C65 C105 -178.8(5)
C35 C25 C75 C95 44.2(7)
C15 C25 C75 C95 -136.2(5)
C35 C25 C75 C85 -79.7(6)
C15 C25 C75 C85 99.9(6)
C15 C65 C105 C125 -106.8(6)
C55 C65 C105 C125 71.4(6)
C15 C65 C105 C115 129.6(6)
C55 C65 C105 C115 -52.2(7)
C44 N24 C16 C66 -72.3(7)
Co2 N24 C16 C66 98.2(5)
C44 N24 C16 C26 108.4(6)
Co2 N24 C16 C26 -81.1(6)
C66 C16 C26 C36 2.0(9)
N24 C16 C26 C36 -178.6(5)
C66 C16 C26 C76 178.9(5)
N24 C16 C26 C76 -1.7(9)
C16 C26 C36 C46 1.5(10)
C76 C26 C36 C46 -175.6(6)
C26 C36 C46 C56 -3.9(11)
C36 C46 C56 C66 2.7(10)
C46 C56 C66 C16 0.9(9)
C46 C56 C66 C106 -177.0(6)
C26 C16 C66 C56 -3.2(9)
N24 C16 C66 C56 177.4(5)
C26 C16 C66 C106 174.5(5)
N24 C16 C66 C106 -4.8(8)
C36 C26 C76 C96 -63.1(7)
C16 C26 C76 C96 119.9(6)
C36 C26 C76 C86 59.6(7)
C16 C26 C76 C86 -117.4(6)
C56 C66 C106 C126 -78.8(7)
C16 C66 C106 C126 103.4(7)
C56 C66 C106 C116 43.7(8)
C16 C66 C106 C116 -134.0(6)
N221 Co3 Co4 N224 -85.1(2)
N211 Co3 Co4 N224 96.5(3)
N221 Co3 Co4 N214 84.0(2)
N211 Co3 Co4 N214 -94.4(3)
N221 Co3 N211 C221 22.3(5)
Co4 Co3 N211 C221 -159.0(4)
N221 Co3 N211 C212 -163.2(4)
Co4 Co3 N211 C212 15.6(5)
N211 Co3 N221 C241 -33.0(4)
Co4 Co3 N221 C241 148.1(3)
N211 Co3 N221 C213 140.5(4)
Co4 Co3 N221 C213 -38.3(5)
N224 Co4 N214 C224 14.8(5)
Co3 Co4 N214 C224 -157.0(4)
N224 Co4 N214 C215 -162.1(4)
Co3 Co4 N214 C215 26.0(5)
N214 Co4 N224 C244 -25.2(4)
Co3 Co4 N224 C244 146.8(3)
N214 Co4 N224 C216 143.1(4)
Co3 Co4 N224 C216 -44.9(4)
C213 N221 C241 C231 -150.3(5)
Co3 N221 C241 C231 23.2(7)
C213 N221 C241 C251 36.1(8)
Co3 N221 C241 C251 -150.3(4)
C221 C231 C241 N221 8.9(10)
C221 C231 C241 C251 -177.0(6)
N221 C241 C251 C311 -26.6(9)
C231 C241 C251 C311 159.5(6)
N221 C241 C251 C291 95.0(6)
C231 C241 C251 C291 -78.9(6)
N221 C241 C251 C301 -149.8(6)
C231 C241 C251 C301 36.2(7)
C212 N211 C221 C231 -174.9(5)
Co3 N211 C221 C231 -0.7(7)
C212 N211 C221 C211 9.7(11)
Co3 N211 C221 C211 -176.1(8)
C212 N211 C221 C21" 0(2)
Co3 N211 C221 C21" 174(2)
C241 C231 C221 N211 -22.1(10)
C241 C231 C221 C211 153.9(8)
C241 C231 C221 C21" 162.3(18)
N211 C221 C211 C261 -131.4(13)
C231 C221 C211 C261 52.9(11)
N211 C221 C211 C281 -7.3(16)
C231 C221 C211 C281 177.1(9)
N211 C221 C211 C271 111.5(13)
C231 C221 C211 C271 -64.1(9)
N211 C221 C21" C26" -113(4)
C231 C221 C21" C26" 62(3)
N211 C221 C21" C27" 131(3)
C231 C221 C21" C27" -54(3)
C221 N211 C212 C262 86.6(7)
Co3 N211 C212 C262 -87.9(5)
C221 N211 C212 C222 -95.7(7)
Co3 N211 C212 C222 89.8(6)
C262 C212 C222 C232 -2.2(8)
N211 C212 C222 C232 -179.8(5)
C262 C212 C222 C272 178.2(5)
N211 C212 C222 C272 0.6(8)
C212 C222 C232 C242 2.4(8)
C272 C222 C232 C242 -178.0(5)
C222 C232 C242 C252 -2.1(8)
C232 C242 C252 C262 1.6(9)
C242 C252 C262 C212 -1.4(9)
C242 C252 C262 C302 179.3(5)
C222 C212 C262 C252 1.8(8)
N211 C212 C262 C252 179.4(5)
C222 C212 C262 C302 -179.0(5)
N211 C212 C262 C302 -1.3(8)
C232 C222 C272 C282 71.6(7)
C212 C222 C272 C282 -108.8(6)
C232 C222 C272 C292 -50.5(7)
C212 C222 C272 C292 129.1(6)
C252 C262 C302 C312 -64.4(7)
C212 C262 C302 C312 116.3(6)
C252 C262 C302 C322 57.6(8)
C212 C262 C302 C322 -121.6(6)
C241 N221 C213 C223 -115.1(6)
Co3 N221 C213 C223 71.6(6)
C241 N221 C213 C263 67.4(7)
Co3 N221 C213 C263 -105.9(5)
C263 C213 C223 C233 -4.1(8)
N221 C213 C223 C233 178.5(5)
C263 C213 C223 C273 176.8(5)
N221 C213 C223 C273 -0.6(8)
C213 C223 C233 C243 -0.8(9)
C273 C223 C233 C243 178.3(5)
C223 C233 C243 C253 4.1(9)
C233 C243 C253 C263 -2.6(10)
C243 C253 C263 C213 -2.2(9)
C243 C253 C263 C303 176.0(6)
C223 C213 C263 C253 5.5(8)
N221 C213 C263 C253 -177.0(5)
C223 C213 C263 C303 -172.6(6)
N221 C213 C263 C303 4.9(8)
C213 C223 C273 C293 -119.6(6)
C233 C223 C273 C293 61.4(7)
C213 C223 C273 C283 116.9(6)
C233 C223 C273 C283 -62.2(7)
C253 C263 C303 C313 -62.6(8)
C213 C263 C303 C313 115.4(6)
C253 C263 C303 C323 60.6(8)
C213 C263 C303 C323 -121.3(6)
C215 N214 C224 C234 -179.2(5)
Co4 N214 C224 C234 3.9(8)
C215 N214 C224 C214 6.3(9)
Co4 N214 C224 C214 -170.5(4)
C274 C214 C224 N214 -140.3(6)
C264 C214 C224 N214 -18.3(9)
C284 C214 C224 N214 102.9(7)
C274 C214 C224 C234 44.8(7)
C264 C214 C224 C234 166.8(5)
C284 C214 C224 C234 -71.9(6)
N214 C224 C234 C244 -22.5(10)
C214 C224 C234 C244 152.8(6)
C216 N224 C244 C234 -151.0(5)
Co4 N224 C244 C234 17.4(7)
C216 N224 C244 C254 36.4(7)
Co4 N224 C244 C254 -155.2(4)
C224 C234 C244 N224 10.3(10)
C224 C234 C244 C254 -176.5(6)
N224 C244 C254 C304 84.5(6)
C234 C244 C254 C304 -88.5(6)
N224 C244 C254 C314 -159.6(5)
C234 C244 C254 C314 27.3(7)
N224 C244 C254 C294 -36.8(8)
C234 C244 C254 C294 150.1(5)
C224 N214 C215 C225 -89.7(6)
Co4 N214 C215 C225 87.4(5)
C224 N214 C215 C265 90.6(6)
Co4 N214 C215 C265 -92.3(5)
C265 C215 C225 C235 -6.0(8)
N214 C215 C225 C235 174.3(5)
C265 C215 C225 C275 173.7(5)
N214 C215 C225 C275 -6.1(8)
C215 C225 C235 C245 1.8(8)
C275 C225 C235 C245 -177.9(5)
C225 C235 C245 C255 1.5(9)
C235 C245 C255 C265 -0.8(9)
C245 C255 C265 C215 -3.2(8)
C245 C255 C265 C305 174.2(5)
C225 C215 C265 C255 6.7(8)
N214 C215 C265 C255 -173.6(5)
C225 C215 C265 C305 -170.7(5)
N214 C215 C265 C305 9.0(7)
C235 C225 C275 C285 82.7(7)
C215 C225 C275 C285 -97.0(7)
C235 C225 C275 C295 -40.0(7)
C215 C225 C275 C295 140.3(6)
C255 C265 C305 C315 -13.9(7)
C215 C265 C305 C315 163.3(5)
C255 C265 C305 C325 111.6(6)
C215 C265 C305 C325 -71.1(7)
C244 N224 C216 C226 -109.2(6)
Co4 N224 C216 C226 82.3(6)
C244 N224 C216 C266 72.5(7)
Co4 N224 C216 C266 -96.0(5)
C266 C216 C226 C236 -6.5(8)
N224 C216 C226 C236 175.2(5)
C266 C216 C226 C276 176.5(5)
N224 C216 C226 C276 -1.8(8)
C216 C226 C236 C246 2.7(9)
C276 C226 C236 C246 179.9(5)
C226 C236 C246 C256 1.6(9)
C236 C246 C256 C266 -2.1(9)
C246 C256 C266 C216 -1.6(9)
C246 C256 C266 C306 177.6(6)
C226 C216 C266 C256 6.0(8)
N224 C216 C266 C256 -175.6(5)
C226 C216 C266 C306 -173.2(5)
N224 C216 C266 C306 5.2(8)
C236 C226 C276 C296 64.5(7)
C216 C226 C276 C296 -118.4(6)
C236 C226 C276 C286 -58.5(7)
C216 C226 C276 C286 118.5(6)
C256 C266 C306 C316 77.6(7)
C216 C266 C306 C316 -103.2(7)
C256 C266 C306 C326 -44.8(8)
C216 C266 C306 C326 134.3(6)
N421 Co5 Co6 N414 -82.6(2)
N411 Co5 Co6 N414 94.9(3)
N421 Co5 Co6 N424 86.2(3)
N411 Co5 Co6 N424 -96.3(2)
N421 Co5 N411 C421 21.8(4)
Co6 Co5 N411 C421 -156.2(3)
N421 Co5 N411 C412 -163.9(4)
Co6 Co5 N411 C412 18.1(4)
N411 Co5 N421 C441 -32.7(4)
Co6 Co5 N421 C441 145.5(3)
N411 Co5 N421 C413 141.0(4)
Co6 Co5 N421 C413 -40.8(5)
N424 Co6 N414 C444 -30.4(4)
Co5 Co6 N414 C444 141.3(3)
N424 Co6 N414 C416 144.8(4)
Co5 Co6 N414 C416 -43.5(5)
C412 N411 C421 C431 -174.0(5)
Co5 N411 C421 C431 -0.1(7)
C412 N411 C421 C411 8.9(9)
Co5 N411 C421 C411 -177.2(4)
C481 C411 C421 N411 -125.3(6)
C461 C411 C421 N411 -1.6(9)
C471 C411 C421 N411 116.6(6)
C481 C411 C421 C431 57.4(7)
C461 C411 C421 C431 -178.9(5)
C471 C411 C421 C431 -60.6(6)
N411 C421 C431 C441 -22.5(10)
C411 C421 C431 C441 154.9(6)
C413 N421 C441 C431 -151.0(5)
Co5 N421 C441 C431 22.9(7)
C413 N421 C441 C451 35.2(12)
Co5 N421 C441 C451 -150.8(10)
C413 N421 C441 C45" 33.9(13)
Co5 N421 C441 C45" -152.1(12)
C421 C431 C441 N421 9.2(10)
C421 C431 C441 C451 -176.7(10)
C421 C431 C441 C45" -174.9(11)
N421 C441 C451 C491 112.3(14)
C431 C441 C451 C491 -61.7(15)
N421 C441 C451 C511 -9(2)
C431 C441 C451 C511 176.9(14)
N421 C441 C451 C501 -130.3(11)
C431 C441 C451 C501 55.6(15)
N421 C441 C45" C49" 90.9(17)
C431 C441 C45" C49" -84.6(14)
N421 C441 C45" C51" -27(2)
C431 C441 C45" C51" 157.2(14)
N421 C441 C45" C50" -152.2(13)
C431 C441 C45" C50" 32.3(19)
C421 N411 C412 C462 84.9(7)
Co5 N411 C412 C462 -89.3(5)
C421 N411 C412 C422 -96.8(6)
Co5 N411 C412 C422 89.0(5)
C462 C412 C422 C432 -3.1(8)
N411 C412 C422 C432 178.6(5)
C462 C412 C422 C472 178.7(5)
N411 C412 C422 C472 0.4(8)
C412 C422 C432 C442 0.8(8)
C472 C422 C432 C442 179.0(5)
C422 C432 C442 C452 1.2(9)
C432 C442 C452 C462 -1.0(9)
C442 C452 C462 C412 -1.3(8)
C442 C452 C462 C502 179.7(5)
C422 C412 C462 C452 3.4(8)
N411 C412 C462 C452 -178.3(5)
C422 C412 C462 C502 -177.7(5)
N411 C412 C462 C502 0.6(8)
C432 C422 C472 C482 -46.1(7)
C412 C422 C472 C482 132.0(6)
C432 C422 C472 C492 75.2(7)
C412 C422 C472 C492 -106.6(6)
C452 C462 C502 C522 -64.2(7)
C412 C462 C502 C522 116.9(6)
C452 C462 C502 C512 58.0(7)
C412 C462 C502 C512 -120.9(6)
C441 N421 C413 C423 -115.5(6)
Co5 N421 C413 C423 70.9(6)
C441 N421 C413 C463 64.8(7)
Co5 N421 C413 C463 -108.8(5)
C463 C413 C423 C433 -3.8(9)
N421 C413 C423 C433 176.5(5)
C463 C413 C423 C47' -163.4(14)
N421 C413 C423 C47' 16.9(16)
C463 C413 C423 C473 172.6(6)
N421 C413 C423 C473 -7.1(9)
C413 C423 C433 C443 0.3(10)
C47' C423 C433 C443 161.2(14)
C473 C423 C433 C443 -176.2(7)
C423 C433 C443 C453 3.1(11)
C433 C443 C453 C463 -3.1(10)
C443 C453 C463 C413 -0.4(9)
C443 C453 C463 C503 176.6(6)
C423 C413 C463 C453 3.8(8)
N421 C413 C463 C453 -176.5(5)
C423 C413 C463 C503 -173.1(5)
N421 C413 C463 C503 6.6(8)
C433 C423 C473 C483 69.8(8)
C413 C423 C473 C483 -106.6(8)
C433 C423 C473 C493 -56.6(9)
C413 C423 C473 C493 127.1(8)
C433 C423 C47' C48' 68(2)
C413 C423 C47' C48' -132.0(18)
C433 C423 C47' C49' -53(3)
C413 C423 C47' C49' 108(3)
C453 C463 C503 C523 -71.6(8)
C413 C463 C503 C523 105.3(7)
C453 C463 C503 C513 44.4(9)
C413 C463 C503 C513 -138.6(7)
C484 C414 C424 N424 127.5(6)
C464 C414 C424 N424 7.3(9)
C474 C414 C424 N424 -113.8(6)
C484 C414 C424 C434 -52.0(7)
C464 C414 C424 C434 -172.2(6)
C474 C414 C424 C434 66.7(6)
N424 C424 C434 C444 -24.3(10)
C414 C424 C434 C444 155.2(6)
C416 N414 C444 C434 -155.7(5)
Co6 N414 C444 C434 19.4(7)
C416 N414 C444 C454 31.4(8)
Co6 N414 C444 C454 -153.5(4)
C424 C434 C444 N414 12.5(10)
C424 C434 C444 C454 -173.9(6)
N414 C444 C454 C494 89.8(6)
C434 C444 C454 C494 -83.6(6)
N414 C444 C454 C514 -31.0(8)
C434 C444 C454 C514 155.5(5)
N414 C444 C454 C504 -153.8(5)
C434 C444 C454 C504 32.7(7)
C465 C415 C425 C435 -2.3(8)
N424 C415 C425 C435 -179.8(5)
C465 C415 C425 C475 177.6(5)
N424 C415 C425 C475 0.0(8)
C415 C425 C435 C445 1.3(8)
C475 C425 C435 C445 -178.6(5)
C425 C435 C445 C455 -0.3(9)
C435 C445 C455 C465 0.3(9)
C445 C455 C465 C415 -1.3(8)
C445 C455 C465 C505 -180.0(5)
C425 C415 C465 C455 2.3(8)
N424 C415 C465 C455 179.8(5)
C425 C415 C465 C505 -179.1(5)
N424 C415 C465 C505 -1.6(8)
C435 C425 C475 C485 79.4(7)
C415 C425 C475 C485 -100.5(6)
C435 C425 C475 C495 -44.3(7)
C415 C425 C475 C495 135.8(6)
C455 C465 C505 C515 -72.5(6)
C415 C465 C505 C515 108.9(6)
C455 C465 C505 C525 50.3(7)
C415 C465 C505 C525 -128.3(6)
C444 N414 C416 C426 -106.1(6)
Co6 N414 C416 C426 78.9(6)
C444 N414 C416 C466 74.6(7)
Co6 N414 C416 C466 -100.5(5)
C434 C424 N424 C415 178.9(5)
C414 C424 N424 C415 -0.5(9)
C434 C424 N424 Co6 0.8(8)
C414 C424 N424 Co6 -178.6(4)
C465 C415 N424 C424 87.6(7)
C425 C415 N424 C424 -94.8(6)
C465 C415 N424 Co6 -94.2(5)
C425 C415 N424 Co6 83.4(5)
N414 Co6 N424 C424 20.6(5)
Co5 Co6 N424 C424 -151.0(4)
N414 Co6 N424 C415 -157.6(4)
Co5 Co6 N424 C415 30.8(5)
C466 C416 C426 C436 -6.0(8)
N414 C416 C426 C436 174.7(5)
C466 C416 C426 C476 176.7(5)
N414 C416 C426 C476 -2.6(8)
C416 C426 C436 C446 1.7(9)
C476 C426 C436 C446 179.1(5)
C426 C436 C446 C456 2.8(9)
C436 C446 C456 C466 -3.0(9)
C446 C456 C466 C416 -1.3(9)
C446 C456 C466 C506 176.5(5)
C426 C416 C466 C456 5.8(8)
N414 C416 C466 C456 -174.8(5)
C426 C416 C466 C506 -171.9(5)
N414 C416 C466 C506 7.5(8)
C436 C426 C476 C486 64.7(7)
C416 C426 C476 C486 -117.9(6)
C436 C426 C476 C496 -56.8(7)
C416 C426 C476 C496 120.6(6)
C456 C466 C506 C526 -39.4(8)
C416 C466 C506 C526 138.3(6)
C456 C466 C506 C516 82.9(7)
C416 C466 C506 C516 -99.4(6)
C77 C27 C37 C47 0.0
C17 C27 C37 C47 177(2)
C27 C37 C47 C57 0.0
C37 C47 C57 C67 0.0
C47 C57 C67 C77 0.0
C57 C67 C77 C27 0.0
C37 C27 C77 C67 0.0
C17 C27 C77 C67 -177.3(17)
C147 C97 C107 C117 0.0
C87 C97 C107 C117 -179.8(15)
C97 C107 C117 C127 0.0
C107 C117 C127 C137 0.0
C117 C127 C137 C147 0.0
C127 C137 C147 C97 0.0
C107 C97 C147 C137 0.0
C87 C97 C147 C137 179.8(15)
C217 C167 C177 C187 0.0
C157 C167 C177 C187 179.3(9)
C167 C177 C187 C197 0.0
C177 C187 C197 C207 0.0
C187 C197 C207 C217 0.0
C197 C207 C217 C167 0.0
C177 C167 C217 C207 0.0
C157 C167 C217 C207 -179.3(8)
C21' C16' C17' C18' 0.0
C15' C16' C17' C18' 175(2)
C16' C17' C18' C19' 0.0
C17' C18' C19' C20' 0.0
C18' C19' C20' C21' 0.0
C19' C20' C21' C16' 0.0
C17' C16' C21' C20' 0.0
C15' C16' C21' C20' -175(2)
C287 C237 C247 C257 0.0
C227 C237 C247 C257 -177.7(9)
C237 C247 C257 C267 0.0
C247 C257 C267 C277 0.0
C257 C267 C277 C287 0.0
C267 C277 C287 C237 0.0
C247 C237 C287 C277 0.0
C227 C237 C287 C277 177.6(10)
C28' C23' C24' C25' 0.0
C22' C23' C24' C25' 175.7(15)
C23' C24' C25' C26' 0.0
C24' C25' C26' C27' 0.0
C25' C26' C27' C28' 0.0
C26' C27' C28' C23' 0.0
C24' C23' C28' C27' 0.0
C22' C23' C28' C27' -175.7(15)
